data_1514521
loop_
_publ_author_name
'Yvon, Carine'
'Macdonell, Andrew'
'Buchwald, Saskia'
'Surman, Andrew J.'
'Follet, No\'emie'
'Alex, Jennifer'
'Long, De-Liang'
'Cronin, Leroy'

_publ_section_title
;
 A collection of robust methodologies for the preparation of asymmetric
 hybrid Mn--Anderson polyoxometalates for multifunctional materials
;
_journal_issue 10
_journal_name_full 'Chemical Science'
_journal_page_first 3810
_journal_paper_doi 10.1039/c3sc51618k
_journal_volume 4
_journal_year 2013
_chemical_formula_sum 'C80 H153 Mn Mo6 N8 O28'
_chemical_formula_weight 2305.68
_chemical_name_systematic
; 
 ? 
;
_space_group_IT_number 14
_symmetry_cell_setting monoclinic
_symmetry_space_group_name_Hall '-P 2ybc'
_symmetry_space_group_name_H-M 'P 1 21/c 1'
_atom_sites_solution_hydrogens geom
_atom_sites_solution_primary direct
_atom_sites_solution_secondary difmap
_audit_creation_method SHELXL-97
_cell_angle_alpha 90.00
_cell_angle_beta 94.450(5)
_cell_angle_gamma 90.00
_cell_formula_units_Z 8
_cell_length_a 27.455(3)
_cell_length_b 29.007(3)
_cell_length_c 24.974(2)
_cell_measurement_reflns_used 9539
_cell_measurement_temperature 150(2)
_cell_measurement_theta_max 28.4
_cell_measurement_theta_min 2.16
_cell_volume 19829(3)
_computing_cell_refinement Apex2
_computing_data_collection Apex2
_computing_data_reduction Apex2
_computing_molecular_graphics Diamond3
_computing_publication_material WinGX
_computing_structure_refinement 'SHELXL-97 (Sheldrick, 1997)'
_computing_structure_solution 'SHELXS-97 (Sheldrick, 1990)'
_diffrn_ambient_temperature 150(2)
_diffrn_measured_fraction_theta_full 1.000
_diffrn_measured_fraction_theta_max 1.000
_diffrn_measurement_device_type 'ApexII Quasar CCD'
_diffrn_measurement_method '\w & \p scans'
_diffrn_radiation_monochromator graphite
_diffrn_radiation_source 'fine-focus sealed tube'
_diffrn_radiation_type MoK\a
_diffrn_radiation_wavelength 0.71073
_diffrn_reflns_av_R_equivalents 0.0582
_diffrn_reflns_av_sigmaI/netI 0.0349
_diffrn_reflns_limit_h_max 33
_diffrn_reflns_limit_h_min -33
_diffrn_reflns_limit_k_max 35
_diffrn_reflns_limit_k_min -35
_diffrn_reflns_limit_l_max 30
_diffrn_reflns_limit_l_min -30
_diffrn_reflns_number 287148
_diffrn_reflns_theta_full 26.00
_diffrn_reflns_theta_max 26.00
_diffrn_reflns_theta_min 1.02
_diffrn_standards_decay_% none
_exptl_absorpt_coefficient_mu 0.932
_exptl_absorpt_correction_T_max 0.9726
_exptl_absorpt_correction_T_min 0.8884
_exptl_absorpt_correction_type empirical
_exptl_absorpt_process_details SADABS
_exptl_crystal_colour orange
_exptl_crystal_density_diffrn 1.545
_exptl_crystal_density_meas ?
_exptl_crystal_density_method 'not measured'
_exptl_crystal_description block
_exptl_crystal_F_000 9520
_exptl_crystal_size_max 0.13
_exptl_crystal_size_mid 0.06
_exptl_crystal_size_min 0.03
_platon_squeeze_details
;
Summary and Remarks : N = NOTE, W = WARNING, E = ERROR
 
W: Coordinates do not form a Connected Set
N: DISORDERED structure - ATOMS with Pop. .LT. 1.0 are not moved or as a group.
N: No-Hydrogen atoms in this structure
N: Number of Isotropic Non-H Atoms .......................................   40
N: Number of moved primary input atoms: ..................................  288
W: Number of unusual anisotropic displacement parameters .................    4
N: Total Potential Solvent Accessible Void Vol ..................   999.3 Ang^3
N: Electron Count / Cell =    376 - To be included in D(calc), F000 & Mol.Wght.
 
;
_refine_diff_density_max 1.72
_refine_diff_density_min -1.08
_refine_diff_density_rms 0.16
_refine_ls_extinction_coef 0.000036(6)
_refine_ls_extinction_expression Fc^*^=kFc[1+0.001xFc^2^\l^3^/sin(2\q)]^-1/4^
_refine_ls_extinction_method SHELXL
_refine_ls_goodness_of_fit_ref 1.170
_refine_ls_hydrogen_treatment constr
_refine_ls_matrix_type full
_refine_ls_number_parameters 1854
_refine_ls_number_reflns 38952
_refine_ls_number_restraints 63
_refine_ls_restrained_S_all 1.171
_refine_ls_R_factor_all 0.0924
_refine_ls_R_factor_gt 0.0802
_refine_ls_shift/su_max 0.002
_refine_ls_shift/su_mean 0.000
_refine_ls_structure_factor_coef Fsqd
_refine_ls_weighting_details 'calc w=1/[\s^2^(Fo^2^)+(0.0183P)^2^+309.6055P] where P=(Fo^2^+2Fc^2^)/3'
_refine_ls_weighting_scheme calc
_refine_ls_wR_factor_gt 0.1796
_refine_ls_wR_factor_ref 0.1843
_reflns_number_gt 31801
_reflns_number_total 38952
_reflns_threshold_expression >2sigma(I)
_cod_data_source_file c3sc51618k.txt
_cod_data_source_block nft141
_cod_depositor_comments
;
The following automatic conversions were performed:

'_exptl_crystal_density_meas' value 'none' was changed to '?' - the
value is perceived as not measured.

Automatic conversion script
Id: cif_fix_values 3008 2015-01-20 13:52:24Z robertas 
;
_cod_original_sg_symbol_H-M P2(1)/c
_cod_database_code 1514521

loop_
_symmetry_equiv_pos_as_xyz
'x, y, z'
'-x, y+1/2, -z+1/2'
'-x, -y, -z'
'x, -y-1/2, z-1/2'

loop_
_atom_site_label
_atom_site_type_symbol
_atom_site_fract_x
_atom_site_fract_y
_atom_site_fract_z
_atom_site_U_iso_or_equiv
_atom_site_adp_type
_atom_site_occupancy
_atom_site_symmetry_multiplicity
_atom_site_calc_flag
_atom_site_refinement_flags
_atom_site_disorder_assembly
_atom_site_disorder_group
Mo1 Mo 0.73097(3) 0.86320(2) 0.11238(3) 0.02428(15) Uani 1 1 d . . .
Mo2 Mo 0.66663(2) 0.93995(2) 0.17888(3) 0.02059(14) Uani 1 1 d . . .
Mo3 Mo 0.68911(2) 0.95139(2) 0.31247(3) 0.02257(15) Uani 1 1 d . . .
Mo4 Mo 0.77507(3) 0.88709(2) 0.37977(3) 0.02410(15) Uani 1 1 d . . .
Mo5 Mo 0.83901(2) 0.81030(2) 0.31394(2) 0.02123(14) Uani 1 1 d . . .
Mo6 Mo 0.81638(2) 0.79881(2) 0.18041(3) 0.02200(15) Uani 1 1 d . . .
Mo7 Mo 0.18217(3) 0.80440(2) 0.17342(3) 0.02344(15) Uani 1 1 d . . .
Mo8 Mo 0.18118(2) 0.79944(2) 0.30765(3) 0.02189(15) Uani 1 1 d . . .
Mo9 Mo 0.25306(3) 0.87174(2) 0.38266(2) 0.02289(15) Uani 1 1 d . . .
Mo10 Mo 0.32198(2) 0.94938(2) 0.32354(3) 0.02182(15) Uani 1 1 d . . .
Mo11 Mo 0.32328(2) 0.95351(2) 0.18943(3) 0.02263(15) Uani 1 1 d . . .
Mo12 Mo 0.25139(3) 0.88166(2) 0.11356(3) 0.02539(16) Uani 1 1 d . . .
Mn1 Mn 0.75272(4) 0.87523(4) 0.24614(4) 0.0154(2) Uani 1 1 d . . .
Mn2 Mn 0.25221(4) 0.87677(4) 0.24828(4) 0.0156(2) Uani 1 1 d . . .
O1 O 0.75383(19) 0.80524(19) 0.1405(2) 0.0254(12) Uani 1 1 d . . .
O2 O 0.7705(2) 0.8744(2) 0.0650(2) 0.0397(15) Uani 1 1 d . . .
O3 O 0.6784(2) 0.8453(2) 0.0781(3) 0.0388(15) Uani 1 1 d . . .
O4 O 0.79291(19) 0.87602(18) 0.1831(2) 0.0230(11) Uani 1 1 d . . .
O5 O 0.7155(2) 0.92573(19) 0.1305(2) 0.0252(12) Uani 1 1 d . . .
O6 O 0.6148(2) 0.9214(2) 0.1441(2) 0.0298(13) Uani 1 1 d . . .
O7 O 0.6663(2) 0.9983(2) 0.1709(2) 0.0335(13) Uani 1 1 d . . .
O8 O 0.64764(18) 0.93262(18) 0.2511(2) 0.0227(11) Uani 1 1 d . . .
O9 O 0.73807(18) 0.94149(18) 0.2397(2) 0.0211(11) Uani 1 1 d . . .
O10 O 0.6895(2) 1.0096(2) 0.3050(3) 0.0371(14) Uani 1 1 d . . .
O11 O 0.6501(2) 0.9409(2) 0.3608(2) 0.0328(13) Uani 1 1 d . . .
O12 O 0.7520(2) 0.94534(19) 0.3522(2) 0.0262(12) Uani 1 1 d . . .
O13 O 0.7363(2) 0.8763(2) 0.4282(2) 0.0383(15) Uani 1 1 d . . .
O14 O 0.8275(2) 0.9051(2) 0.4134(3) 0.0412(16) Uani 1 1 d . . .
O15 O 0.78978(19) 0.82499(18) 0.36231(19) 0.0223(11) Uani 1 1 d . . .
O16 O 0.8393(2) 0.7517(2) 0.3213(2) 0.0329(13) Uani 1 1 d . . .
O17 O 0.8905(2) 0.8290(2) 0.3491(2) 0.0325(13) Uani 1 1 d . . .
O18 O 0.81069(19) 0.88619(18) 0.2974(2) 0.0232(11) Uani 1 1 d . . .
O19 O 0.85787(19) 0.81763(18) 0.2423(2) 0.0222(11) Uani 1 1 d . . .
O20 O 0.8155(2) 0.74079(19) 0.1882(2) 0.0314(13) Uani 1 1 d . . .
O21 O 0.8558(2) 0.8093(2) 0.1325(2) 0.0313(13) Uani 1 1 d . . .
O22 O 0.71308(18) 0.87460(17) 0.3101(2) 0.0209(11) Uani 1 1 d . . .
O23 O 0.69482(18) 0.86403(17) 0.1955(2) 0.0207(11) Uani 1 1 d . . .
O24 O 0.76734(18) 0.80907(18) 0.2528(2) 0.0208(11) Uani 1 1 d . . .
O25 O 0.2366(2) 0.81932(19) 0.1336(2) 0.0277(12) Uani 1 1 d . . .
O26 O 0.1338(2) 0.8171(2) 0.1294(2) 0.0361(15) Uani 1 1 d . . .
O27 O 0.15009(19) 0.81367(19) 0.2383(2) 0.0241(11) Uani 1 1 d . . .
O28 O 0.24267(18) 0.81095(17) 0.2447(2) 0.0202(11) Uani 1 1 d . . .
O29 O 0.1887(2) 0.7459(2) 0.1717(2) 0.0366(15) Uani 1 1 d . . .
O30 O 0.1341(2) 0.8094(2) 0.3464(2) 0.0321(13) Uani 1 1 d . . .
O31 O 0.1867(2) 0.7408(2) 0.3041(2) 0.0358(14) Uani 1 1 d . . .
O32 O 0.2376(2) 0.81056(19) 0.3565(2) 0.0251(12) Uani 1 1 d . . .
O33 O 0.2075(2) 0.8826(2) 0.4235(2) 0.0373(15) Uani 1 1 d . . .
O34 O 0.3025(2) 0.8580(2) 0.4248(2) 0.0353(14) Uani 1 1 d . . .
O35 O 0.20103(18) 0.87752(17) 0.3048(2) 0.0212(11) Uani 1 1 d . . .
O36 O 0.30273(18) 0.87158(17) 0.3089(2) 0.0204(11) Uani 1 1 d . . .
O37 O 0.2674(2) 0.93385(18) 0.36336(19) 0.0225(11) Uani 1 1 d . . .
O38 O 0.3700(2) 0.9376(2) 0.3691(2) 0.0322(13) Uani 1 1 d . . .
O39 O 0.3149(2) 1.00763(19) 0.3250(2) 0.0336(14) Uani 1 1 d . . .
O40 O 0.35406(18) 0.93968(18) 0.2589(2) 0.0219(11) Uani 1 1 d . . .
O41 O 0.3705(2) 0.9436(2) 0.1507(2) 0.0328(13) Uani 1 1 d . . .
O42 O 0.3189(2) 1.0118(2) 0.1931(2) 0.0332(13) Uani 1 1 d . . .
O43 O 0.26177(18) 0.94266(17) 0.2518(2) 0.0193(10) Uani 1 1 d . . .
O44 O 0.2668(2) 0.94239(18) 0.1403(2) 0.0249(12) Uani 1 1 d . . .
O45 O 0.30327(19) 0.87552(18) 0.1930(2) 0.0230(11) Uani 1 1 d . . .
O46 O 0.2971(2) 0.8709(2) 0.0732(2) 0.0381(15) Uani 1 1 d . . .
O47 O 0.2021(2) 0.8951(2) 0.0710(2) 0.0395(15) Uani 1 1 d . . .
O48 O 0.20174(19) 0.88158(18) 0.1883(2) 0.0233(11) Uani 1 1 d . . .
O49 O 0.9317(5) 0.9374(4) 0.2233(5) 0.037(3) Uiso 0.50 1 d P . .
O50 O 0.0666(4) 0.9389(4) 0.2316(5) 0.035(3) Uiso 0.50 1 d P . .
O51 O 0.4396(5) 0.8180(4) 0.2686(5) 0.037(3) Uiso 0.50 1 d P . .
O52 O 0.5749(4) 0.8135(4) 0.2701(5) 0.034(3) Uiso 0.50 1 d P . .
O53 O 0.1904(6) 0.9244(5) 0.7929(6) 0.055(4) Uiso 0.50 1 d P . .
O54 O 0.8143(6) 0.9262(5) 0.7410(6) 0.055(4) Uiso 0.50 1 d P . .
O55 O 0.9131(11) 1.0142(11) 0.3282(13) 0.108(9) Uiso 0.40 1 d P . .
O56 O 0.8627(8) 0.9595(8) 0.8520(9) 0.065(5) Uiso 0.40 1 d P . .
O57 O 0.509(3) 0.702(3) 0.130(3) 0.12(3) Uiso 0.15 1 d PD . .
O53' O 0.3211(5) 0.8216(5) 0.7490(6) 0.050(4) Uiso 0.50 1 d P A 2
O54' O 0.6968(6) 0.8209(5) 0.7953(6) 0.054(4) Uiso 0.50 1 d P B 2
O55' O 0.988(3) 1.046(3) 0.360(3) 0.11(2) Uiso 0.15 1 d P C 2
O56' O 0.9734(19) 0.9915(18) 0.969(2) 0.084(14) Uiso 0.20 1 d P D 2
N1 N 0.8635(3) 0.9826(2) 0.2215(3) 0.0347(17) Uani 1 1 d . E 1
H1 H 0.8523 1.0110 0.2176 0.042 Uiso 1 1 calc R E 1
N2 N 0.6423(2) 0.7682(2) 0.2736(3) 0.0281(15) Uani 1 1 d . E 2
H2 H 0.6530 0.7397 0.2772 0.034 Uiso 1 1 calc R E 2
N3 N 0.3733(3) 0.7754(3) 0.2531(3) 0.0360(17) Uani 1 1 d . F 1
H3 H 0.3635 0.7473 0.2445 0.043 Uiso 1 1 calc R F 1
N4 N 0.1312(3) 0.9779(3) 0.2444(3) 0.0386(18) Uani 1 1 d . G 2
H4 H 0.1424 1.0059 0.2510 0.046 Uiso 1 1 calc R G 2
N5 N 0.2942(4) 0.9906(3) 0.5072(3) 0.061(3) Uani 1 1 d . H 1
N6 N 0.5073(3) 0.9547(3) 0.2989(3) 0.0376(18) Uani 1 1 d . I 1
N7 N 0.6786(4) 0.9941(3) -0.0021(3) 0.055(2) Uani 1 1 d . J 1
N8 N 0.1895(5) 0.7529(4) -0.0061(4) 0.071(3) Uani 1 1 d . K 1
N9 N 0.8028(4) 0.7647(4) 0.5025(4) 0.074(4) Uani 1 1 d . L 1
N10 N 0.9997(3) 0.7969(3) 0.2023(3) 0.0411(19) Uani 1 1 d D M 1
N11 N 0.2559(4) 0.8740(3) 0.7685(4) 0.057(3) Uani 1 1 d . N 1
N12 N 0.7570(3) 0.8716(3) 0.7673(4) 0.047(2) Uani 1 1 d . O 1
N13 N 0.9433(7) 1.0068(8) 0.4122(9) 0.049(5) Uiso 0.40 1 d PD P 1
N14 N 0.8823(10) 0.9795(10) 0.9358(11) 0.067(7) Uiso 0.40 1 d P Q 1
N15 N 0.5661(13) 0.7304(13) 0.1072(12) 0.074(10) Uiso 0.30 1 d PD R 1
C1 C 0.8277(3) 0.9456(3) 0.2293(3) 0.0271(17) Uani 1 1 d . E 1
C2 C 0.8276(3) 0.9130(3) 0.1819(3) 0.0281(17) Uani 1 1 d . E 1
H2A H 0.8205 0.9309 0.1484 0.034 Uiso 1 1 calc R E 1
H2B H 0.8607 0.8996 0.1807 0.034 Uiso 1 1 calc R E 1
C3 C 0.8430(3) 0.9220(3) 0.2832(3) 0.0273(17) Uani 1 1 d . E 1
H3A H 0.8761 0.9089 0.2814 0.033 Uiso 1 1 calc R E 1
H3B H 0.8449 0.9456 0.3119 0.033 Uiso 1 1 calc R E 1
C4 C 0.7785(3) 0.9714(3) 0.2314(3) 0.0252(16) Uani 1 1 d . E 1
H4A H 0.7817 0.9944 0.2608 0.030 Uiso 1 1 calc R E 1
H4B H 0.7715 0.9884 0.1973 0.030 Uiso 1 1 calc R E 1
C5 C 0.9120(6) 0.9761(6) 0.2198(6) 0.026(3) Uiso 0.50 1 d P E 1
C5' C 0.0865(6) 0.9768(5) 0.2355(6) 0.024(3) Uiso 0.50 1 d P G 2
C6 C 0.9241(2) 1.0621(2) 0.1981(4) 0.028(3) Uiso 0.50 1 d PG E 1
H6 H 0.8899 1.0673 0.1982 0.034 Uiso 0.50 1 calc PR E 1
C7 C 0.9434(3) 1.0190(2) 0.2115(4) 0.032(4) Uiso 0.50 1 d PG E 1
C8 C 0.9934(3) 1.0114(2) 0.2114(4) 0.027(3) Uiso 0.50 1 d PG E 1
H8 H 1.0066 0.9819 0.2205 0.032 Uiso 0.50 1 calc PR E 1
C9 C 1.0241(2) 1.0469(2) 0.1978(4) 0.036(4) Uiso 0.50 1 d PG E 1
H9 H 1.0582 1.0418 0.1977 0.043 Uiso 0.50 1 calc PR E 1
C10 C 1.0047(2) 1.0901(2) 0.1844(3) 0.029(4) Uiso 0.50 1 d PG E 1
C11 C 0.9548(2) 1.0977(2) 0.1845(3) 0.029(3) Uiso 0.50 1 d PG E 1
C12 C 0.9354(3) 1.1408(2) 0.1711(4) 0.030(4) Uiso 0.50 1 d PG E 1
H12 H 0.9013 1.1460 0.1712 0.037 Uiso 0.50 1 calc PR E 1
C13 C 0.9661(3) 1.1764(2) 0.1575(4) 0.023(3) Uiso 0.50 1 d PGD E 1
C14 C 1.0161(3) 1.1688(2) 0.1574(4) 0.035(5) Uiso 0.50 1 d PGD E 1
C15 C 1.0354(2) 1.1256(3) 0.1708(4) 0.035(4) Uiso 0.50 1 d PG E 1
H15 H 1.0696 1.1205 0.1707 0.042 Uiso 0.50 1 calc PR E 1
C16 C 1.0456(8) 1.2052(7) 0.1392(11) 0.039(6) Uiso 0.50 1 d PD E 1
H16 H 1.0796 1.1998 0.1377 0.047 Uiso 0.50 1 calc PR E 1
C17 C 1.0268(7) 1.2482(6) 0.1237(8) 0.031(5) Uiso 0.50 1 d PD E 1
H17 H 1.0473 1.2720 0.1120 0.037 Uiso 0.50 1 calc PR E 1
C18 C 0.9763(7) 1.2550(6) 0.1260(8) 0.032(4) Uiso 0.50 1 d PD E 1
H18 H 0.9624 1.2837 0.1149 0.038 Uiso 0.50 1 calc PR E 1
C19 C 0.9463(6) 1.2207(5) 0.1441(7) 0.022(4) Uiso 0.50 1 d PD E 1
H19 H 0.9126 1.2267 0.1474 0.027 Uiso 0.50 1 calc PR E 1
C6' C 0.0726(2) 1.0596(2) 0.2049(4) 0.028(3) Uiso 0.50 1 d PG G 2
H6' H 0.1058 1.0612 0.1966 0.033 Uiso 0.50 1 calc PR G 2
C7' C 0.0552(3) 1.0201(2) 0.2284(4) 0.027(3) Uiso 0.50 1 d PG G 2
C8' C 0.0067(3) 1.0177(2) 0.2406(4) 0.035(4) Uiso 0.50 1 d PG G 2
H8' H -0.0052 0.9906 0.2566 0.042 Uiso 0.50 1 calc PR G 2
C9' C -0.0244(3) 1.0548(3) 0.2292(4) 0.042(4) Uiso 0.50 1 d PG G 2
H9' H -0.0575 1.0531 0.2375 0.051 Uiso 0.50 1 calc PR G 2
C10' C -0.0070(2) 1.0943(2) 0.2057(3) 0.030(4) Uiso 0.50 1 d PG G 2
C11' C 0.0415(2) 1.0967(2) 0.1935(2) 0.026(3) Uiso 0.50 1 d PG G 2
C12' C 0.0589(3) 1.1363(2) 0.1700(4) 0.030(4) Uiso 0.50 1 d PG G 2
H12' H 0.0921 1.1379 0.1617 0.036 Uiso 0.50 1 calc PR G 2
C13' C 0.0278(4) 1.1734(2) 0.1586(4) 0.020(3) Uiso 0.50 1 d PGD G 2
C14' C -0.0207(3) 1.1710(2) 0.1707(4) 0.032(4) Uiso 0.50 1 d PGD G 2
C15' C -0.0381(2) 1.1315(3) 0.1943(4) 0.033(4) Uiso 0.50 1 d PG G 2
H15' H -0.0712 1.1298 0.2026 0.039 Uiso 0.50 1 calc PR G 2
C16' C -0.0531(6) 1.2084(6) 0.1580(8) 0.036(5) Uiso 0.50 1 d PD G 2
H16' H -0.0863 1.2057 0.1661 0.043 Uiso 0.50 1 calc PR G 2
C17' C -0.0379(7) 1.2487(6) 0.1343(8) 0.033(4) Uiso 0.50 1 d PD G 2
H17' H -0.0603 1.2730 0.1254 0.039 Uiso 0.50 1 calc PR G 2
C18' C 0.0118(7) 1.2526(6) 0.1236(8) 0.030(5) Uiso 0.50 1 d PD G 2
H18' H 0.0233 1.2799 0.1080 0.036 Uiso 0.50 1 calc PR G 2
C19' C 0.0439(7) 1.2159(6) 0.1361(9) 0.024(5) Uiso 0.50 1 d PD G 2
H19' H 0.0773 1.2192 0.1296 0.029 Uiso 0.50 1 calc PR G 2
C21 C 0.6785(3) 0.8047(3) 0.2641(3) 0.0224(16) Uani 1 1 d . E 2
C22 C 0.7271(3) 0.7794(3) 0.2623(3) 0.0245(16) Uani 1 1 d . E 2
H22A H 0.7344 0.7631 0.2968 0.029 Uiso 1 1 calc R E 2
H22B H 0.7238 0.7558 0.2336 0.029 Uiso 1 1 calc R E 2
C23 C 0.6784(3) 0.8376(3) 0.3119(3) 0.0241(16) Uani 1 1 d . E 2
H23A H 0.6453 0.8509 0.3130 0.029 Uiso 1 1 calc R E 2
H23B H 0.6857 0.8199 0.3454 0.029 Uiso 1 1 calc R E 2
C24 C 0.6630(3) 0.8274(3) 0.2099(3) 0.0250(16) Uani 1 1 d . E 2
H24A H 0.6621 0.8035 0.1815 0.030 Uiso 1 1 calc R E 2
H24B H 0.6295 0.8398 0.2111 0.030 Uiso 1 1 calc R E 2
C25 C 0.4200(6) 0.7798(6) 0.2660(7) 0.028(3) Uiso 0.50 1 d P F 1
C25' C 0.5946(6) 0.7756(6) 0.2768(7) 0.028(3) Uiso 0.50 1 d P E 2
C26 C 0.4323(2) 0.6968(3) 0.2994(4) 0.035(4) Uiso 0.50 1 d PG F 1
H26 H 0.3988 0.6956 0.3064 0.042 Uiso 0.50 1 calc PR F 1
C27 C 0.4515(3) 0.7365(2) 0.2780(4) 0.028(3) Uiso 0.50 1 d PG F 1
C28 C 0.5005(3) 0.7381(2) 0.2677(4) 0.031(4) Uiso 0.50 1 d PG F 1
H28 H 0.5135 0.7653 0.2531 0.038 Uiso 0.50 1 calc PR F 1
C29 C 0.5303(3) 0.7001(3) 0.2787(4) 0.042(4) Uiso 0.50 1 d PG F 1
H29 H 0.5638 0.7012 0.2717 0.050 Uiso 0.50 1 calc PR F 1
C30 C 0.5112(2) 0.6604(2) 0.3001(3) 0.030(4) Uiso 0.50 1 d PG F 1
C31 C 0.4622(2) 0.6587(2) 0.3104(3) 0.030(4) Uiso 0.50 1 d PG F 1
C32 C 0.4430(3) 0.6190(2) 0.3318(4) 0.031(4) Uiso 0.50 1 d PG F 1
H32 H 0.4095 0.6179 0.3389 0.038 Uiso 0.50 1 calc PR F 1
C33 C 0.4729(4) 0.5809(2) 0.3429(4) 0.021(3) Uiso 0.50 1 d PGD F 1
C34 C 0.5219(3) 0.5826(2) 0.3326(4) 0.026(4) Uiso 0.50 1 d PGD F 1
C35 C 0.5410(3) 0.6223(3) 0.3112(4) 0.034(4) Uiso 0.50 1 d PG F 1
H35 H 0.5745 0.6234 0.3041 0.040 Uiso 0.50 1 calc PR F 1
C36 C 0.5510(7) 0.5425(6) 0.3436(9) 0.040(6) Uiso 0.50 1 d PD F 1
H36 H 0.5842 0.5434 0.3355 0.047 Uiso 0.50 1 calc PR F 1
C37 C 0.5338(6) 0.5020(6) 0.3656(7) 0.020(4) Uiso 0.50 1 d PD F 1
H37 H 0.5548 0.4768 0.3752 0.024 Uiso 0.50 1 calc PR F 1
C38 C 0.4839(6) 0.5006(5) 0.3726(7) 0.018(4) Uiso 0.50 1 d PD F 1
H38 H 0.4699 0.4728 0.3847 0.021 Uiso 0.50 1 calc PR F 1
C39 C 0.4540(6) 0.5389(5) 0.3623(8) 0.022(4) Uiso 0.50 1 d PD F 1
H39 H 0.4203 0.5370 0.3683 0.026 Uiso 0.50 1 calc PR F 1
C26' C 0.5798(2) 0.6902(2) 0.2994(4) 0.031(4) Uiso 0.50 1 d PG E 2
H26' H 0.6137 0.6843 0.2983 0.037 Uiso 0.50 1 calc PR E 2
C27' C 0.5613(3) 0.7339(2) 0.2871(4) 0.026(3) Uiso 0.50 1 d PG E 2
C28' C 0.5117(3) 0.7426(2) 0.2888(4) 0.029(4) Uiso 0.50 1 d PG E 2
H28' H 0.4991 0.7724 0.2804 0.035 Uiso 0.50 1 calc PR E 2
C29' C 0.4805(3) 0.7076(2) 0.3028(4) 0.041(4) Uiso 0.50 1 d PG E 2
H29' H 0.4465 0.7135 0.3039 0.050 Uiso 0.50 1 calc PR E 2
C30' C 0.4989(2) 0.6639(2) 0.3151(3) 0.032(4) Uiso 0.50 1 d PG E 2
C31' C 0.5486(2) 0.6552(2) 0.3134(3) 0.026(3) Uiso 0.50 1 d PG E 2
C32' C 0.5670(3) 0.6116(2) 0.3257(4) 0.029(4) Uiso 0.50 1 d PG E 2
H32' H 0.6010 0.6056 0.3245 0.035 Uiso 0.50 1 calc PR E 2
C33' C 0.5358(4) 0.5766(2) 0.3396(4) 0.024(3) Uiso 0.50 1 d PGD E 2
C34' C 0.4862(3) 0.5852(2) 0.3413(4) 0.034(4) Uiso 0.50 1 d PGD E 2
C35' C 0.4677(2) 0.6289(3) 0.3290(4) 0.032(4) Uiso 0.50 1 d PG E 2
H35' H 0.4338 0.6349 0.3302 0.038 Uiso 0.50 1 calc PR E 2
C36' C 0.4542(8) 0.5506(7) 0.3584(11) 0.045(7) Uiso 0.50 1 d PD E 2
H36' H 0.4206 0.5578 0.3602 0.054 Uiso 0.50 1 calc PR E 2
C37' C 0.4704(7) 0.5067(7) 0.3726(8) 0.031(5) Uiso 0.50 1 d PD E 2
H37' H 0.4490 0.4834 0.3834 0.038 Uiso 0.50 1 calc PR E 2
C38' C 0.5202(7) 0.4989(7) 0.3700(8) 0.031(5) Uiso 0.50 1 d PD E 2
H38' H 0.5325 0.4692 0.3796 0.037 Uiso 0.50 1 calc PR E 2
C39' C 0.5532(7) 0.5319(5) 0.3542(8) 0.028(4) Uiso 0.50 1 d PD E 2
H39' H 0.5868 0.5246 0.3531 0.033 Uiso 0.50 1 calc PR E 2
C41 C 0.3343(3) 0.8105(3) 0.2508(3) 0.0254(16) Uani 1 1 d . . .
C42 C 0.3403(3) 0.8383(3) 0.3032(3) 0.0253(16) Uani 1 1 d . F .
H42A H 0.3409 0.8167 0.3339 0.030 Uiso 1 1 calc R . .
H42B H 0.3722 0.8544 0.3049 0.030 Uiso 1 1 calc R . .
C43 C 0.3399(3) 0.8407(3) 0.2011(3) 0.0272(17) Uani 1 1 d . F .
H43A H 0.3724 0.8557 0.2048 0.033 Uiso 1 1 calc R . .
H43B H 0.3388 0.8207 0.1689 0.033 Uiso 1 1 calc R . .
C44 C 0.2866(3) 0.7834(3) 0.2469(3) 0.0257(17) Uani 1 1 d . F .
H44A H 0.2856 0.7638 0.2144 0.031 Uiso 1 1 calc R . .
H44B H 0.2866 0.7626 0.2784 0.031 Uiso 1 1 calc R . .
C45 C 0.1703(3) 0.9430(3) 0.2464(3) 0.0258(17) Uani 1 1 d . . .
C46 C 0.1637(3) 0.9159(3) 0.1938(3) 0.0325(19) Uani 1 1 d . G .
H46A H 0.1316 0.9003 0.1918 0.039 Uiso 1 1 calc R . .
H46B H 0.1637 0.9378 0.1634 0.039 Uiso 1 1 calc R . .
C47 C 0.2179(3) 0.9705(3) 0.2497(3) 0.0259(17) Uani 1 1 d . G .
H47A H 0.2176 0.9910 0.2181 0.031 Uiso 1 1 calc R . .
H47B H 0.2191 0.9902 0.2821 0.031 Uiso 1 1 calc R . .
C48 C 0.1650(3) 0.9127(3) 0.2963(3) 0.0283(18) Uani 1 1 d . G .
H48A H 0.1664 0.9328 0.3284 0.034 Uiso 1 1 calc R . .
H48B H 0.1323 0.8980 0.2930 0.034 Uiso 1 1 calc R . .
C51 C 0.2765(6) 0.9743(4) 0.5597(5) 0.069(4) Uani 1 1 d . . .
H51A H 0.2548 0.9983 0.5731 0.082 Uiso 1 1 calc R H 1
H51B H 0.3051 0.9714 0.5862 0.082 Uiso 1 1 calc R H 1
C52 C 0.2486(7) 0.9280(6) 0.5573(7) 0.099(5) Uiso 1 1 d . H .
H52A H 0.2705 0.9030 0.5466 0.119 Uiso 1 1 calc R . .
H52B H 0.2204 0.9298 0.5302 0.119 Uiso 1 1 calc R . .
C53 C 0.2302(6) 0.9169(6) 0.6139(7) 0.094(5) Uiso 1 1 d . . .
H53A H 0.2176 0.8850 0.6137 0.113 Uiso 1 1 calc R H .
H53B H 0.2583 0.9186 0.6413 0.113 Uiso 1 1 calc R . .
C54 C 0.1929(6) 0.9474(6) 0.6291(7) 0.093(5) Uiso 1 1 d . H .
H54A H 0.2061 0.9787 0.6333 0.139 Uiso 1 1 calc R . .
H54B H 0.1811 0.9371 0.6632 0.139 Uiso 1 1 calc R . .
H54C H 0.1657 0.9474 0.6012 0.139 Uiso 1 1 calc R . .
C55 C 0.3300(5) 0.9565(5) 0.4880(4) 0.069(4) Uani 1 1 d . . .
H55A H 0.3128 0.9267 0.4821 0.082 Uiso 1 1 calc R H 1
H55B H 0.3395 0.9671 0.4526 0.082 Uiso 1 1 calc R H 1
C56 C 0.3751(6) 0.9479(5) 0.5224(5) 0.079(5) Uani 1 1 d . H .
H56A H 0.3661 0.9383 0.5584 0.095 Uiso 1 1 calc R . .
H56B H 0.3936 0.9771 0.5268 0.095 Uiso 1 1 calc R . .
C57 C 0.4077(7) 0.9119(7) 0.5015(8) 0.105(6) Uiso 1 1 d . . .
H57A H 0.3905 0.8819 0.5022 0.126 Uiso 1 1 calc R H .
H57B H 0.4120 0.9191 0.4634 0.126 Uiso 1 1 calc R . .
C58 C 0.4552(9) 0.9060(9) 0.5284(10) 0.103(8) Uiso 0.70 1 d P H .
H58A H 0.4720 0.9358 0.5311 0.154 Uiso 0.70 1 calc PR . .
H58B H 0.4741 0.8844 0.5081 0.154 Uiso 0.70 1 calc PR . .
H58C H 0.4521 0.8937 0.5646 0.154 Uiso 0.70 1 calc PR . .
C59 C 0.3187(4) 1.0370(4) 0.5192(5) 0.054(3) Uiso 1 1 d . . .
H59A H 0.2942 1.0578 0.5336 0.065 Uiso 1 1 calc R H 1
H59B H 0.3449 1.0322 0.5482 0.065 Uiso 1 1 calc R H 1
C60 C 0.3406(6) 1.0615(5) 0.4734(6) 0.080(4) Uiso 1 1 d . H .
H60A H 0.3630 1.0403 0.4563 0.096 Uiso 1 1 calc R S 1
H60B H 0.3142 1.0704 0.4461 0.096 Uiso 1 1 calc R S 1
C61 C 0.3676(7) 1.1030(6) 0.4923(7) 0.098(5) Uiso 1 1 d . H 1
H61A H 0.3426 1.1244 0.5041 0.118 Uiso 1 1 calc R H 1
H61B H 0.3873 1.0933 0.5253 0.118 Uiso 1 1 calc R H 1
C62 C 0.4000(12) 1.1311(11) 0.4630(13) 0.089(9) Uiso 0.50 1 d P H 1
H62A H 0.4092 1.1142 0.4313 0.134 Uiso 0.50 1 calc PR H 1
H62B H 0.4294 1.1384 0.4862 0.134 Uiso 0.50 1 calc PR H 1
H62C H 0.3833 1.1597 0.4517 0.134 Uiso 0.50 1 calc PR H 1
C62' C 0.4188(17) 1.0805(16) 0.5039(18) 0.098(13) Uiso 0.40 1 d P T 2
C63 C 0.2521(5) 0.9964(5) 0.4624(5) 0.070(4) Uiso 1 1 d D H 1
H63A H 0.2663 1.0082 0.4298 0.084 Uiso 1 1 calc R H 1
H63B H 0.2383 0.9655 0.4537 0.084 Uiso 1 1 calc R H 1
C64 C 0.2114(5) 1.0275(5) 0.4749(6) 0.076(4) Uiso 1 1 d D H 1
H64A H 0.2234 1.0595 0.4793 0.091 Uiso 1 1 calc R H 1
H64B H 0.1981 1.0178 0.5090 0.091 Uiso 1 1 calc R H 1
C65 C 0.1717(7) 1.0251(7) 0.4295(7) 0.117(6) Uiso 1 1 d D H 1
H65A H 0.1620 0.9926 0.4228 0.140 Uiso 1 1 calc R H 1
H65B H 0.1426 1.0423 0.4395 0.140 Uiso 1 1 calc R H 1
C66 C 0.1891(11) 1.0446(11) 0.3822(10) 0.062(8) Uiso 0.40 1 d PD H 1
H66A H 0.1799 1.0772 0.3797 0.093 Uiso 0.40 1 calc PR H 1
H66B H 0.1746 1.0281 0.3506 0.093 Uiso 0.40 1 calc PR H 1
H66C H 0.2247 1.0418 0.3837 0.093 Uiso 0.40 1 calc PR H 1
C66' C 0.1348(18) 0.9898(17) 0.415(2) 0.103(18) Uiso 0.30 1 d PD U 2
C67 C 0.5442(4) 0.9905(4) 0.2783(4) 0.050(3) Uani 1 1 d . . .
H67A H 0.5709 0.9730 0.2631 0.060 Uiso 1 1 calc R I 1
H67B H 0.5270 1.0078 0.2483 0.060 Uiso 1 1 calc R I 1
C68 C 0.5665(4) 1.0240(4) 0.3163(5) 0.053(3) Uani 1 1 d . I .
H68A H 0.5920 1.0083 0.3398 0.063 Uiso 1 1 calc R . .
H68B H 0.5412 1.0353 0.3393 0.063 Uiso 1 1 calc R . .
C69 C 0.5890(4) 1.0645(4) 0.2903(5) 0.057(3) Uani 1 1 d . . .
H69A H 0.6126 1.0525 0.2657 0.069 Uiso 1 1 calc R I .
H69B H 0.5628 1.0804 0.2679 0.069 Uiso 1 1 calc R . .
C70 C 0.6130(5) 1.0973(5) 0.3235(6) 0.072(4) Uani 1 1 d . I .
H70A H 0.5903 1.1101 0.3480 0.108 Uiso 1 1 calc R . .
H70B H 0.6251 1.1222 0.3015 0.108 Uiso 1 1 calc R . .
H70C H 0.6406 1.0828 0.3444 0.108 Uiso 1 1 calc R . .
C71 C 0.4709(4) 0.9801(5) 0.3298(5) 0.060(3) Uani 1 1 d . . .
H71A H 0.4459 0.9576 0.3395 0.072 Uiso 1 1 calc R I 1
H71B H 0.4882 0.9908 0.3638 0.072 Uiso 1 1 calc R I 1
C72 C 0.4446(4) 1.0204(4) 0.3048(6) 0.063(3) Uani 1 1 d . I .
H72A H 0.4676 1.0382 0.2843 0.075 Uiso 1 1 calc R . .
H72B H 0.4181 1.0090 0.2790 0.075 Uiso 1 1 calc R . .
C73 C 0.4234(5) 1.0512(5) 0.3429(6) 0.072(4) Uani 1 1 d . . .
H73A H 0.4017 1.0328 0.3644 0.087 Uiso 1 1 calc R I .
H73B H 0.4503 1.0631 0.3678 0.087 Uiso 1 1 calc R . .
C74 C 0.3958(5) 1.0902(5) 0.3208(7) 0.090(5) Uani 1 1 d . I .
H74A H 0.4162 1.1083 0.2981 0.135 Uiso 1 1 calc R . .
H74B H 0.3856 1.1095 0.3501 0.135 Uiso 1 1 calc R . .
H74C H 0.3668 1.0791 0.2991 0.135 Uiso 1 1 calc R . .
C75 C 0.4827(4) 0.9292(4) 0.2524(4) 0.054(3) Uani 1 1 d . . .
H75A H 0.4569 0.9095 0.2660 0.065 Uiso 1 1 calc R I 1
H75B H 0.4664 0.9520 0.2276 0.065 Uiso 1 1 calc R I 1
C76 C 0.5137(4) 0.9003(5) 0.2217(5) 0.062(3) Uani 1 1 d . I .
H76A H 0.5308 0.8779 0.2465 0.075 Uiso 1 1 calc R . .
H76B H 0.5390 0.9200 0.2071 0.075 Uiso 1 1 calc R . .
C77 C 0.4881(5) 0.8738(4) 0.1756(6) 0.070(4) Uani 1 1 d . . .
H77A H 0.4614 0.8558 0.1902 0.084 Uiso 1 1 calc R I .
H77B H 0.4725 0.8965 0.1502 0.084 Uiso 1 1 calc R . .
C78 C 0.5163(6) 0.8423(5) 0.1450(6) 0.086(5) Uani 1 1 d . I .
H78A H 0.5407 0.8597 0.1267 0.130 Uiso 1 1 calc R . .
H78B H 0.4944 0.8262 0.1184 0.130 Uiso 1 1 calc R . .
H78C H 0.5328 0.8197 0.1694 0.130 Uiso 1 1 calc R . .
C79 C 0.5372(5) 0.9216(5) 0.3368(5) 0.065(3) Uani 1 1 d . I 1
H79A H 0.5659 0.9121 0.3179 0.078 Uiso 1 1 calc R I 1
H79B H 0.5497 0.9400 0.3682 0.078 Uiso 1 1 calc R I 1
C80 C 0.5165(9) 0.8803(8) 0.3573(9) 0.041(6) Uiso 0.50 1 d PD I 1
H80A H 0.4951 0.8662 0.3280 0.050 Uiso 0.50 1 calc PR I 1
H80B H 0.4953 0.8893 0.3859 0.050 Uiso 0.50 1 calc PR I 1
C81 C 0.5513(9) 0.8438(9) 0.3797(11) 0.054(7) Uiso 0.40 1 d PD I 1
H81A H 0.5677 0.8300 0.3495 0.065 Uiso 0.40 1 calc PR I 1
H81B H 0.5769 0.8590 0.4037 0.065 Uiso 0.40 1 calc PR I 1
C82 C 0.5294(16) 0.8057(12) 0.4102(16) 0.083(11) Uiso 0.40 1 d PD I 1
H82A H 0.5181 0.8180 0.4437 0.124 Uiso 0.40 1 calc PR I 1
H82B H 0.5540 0.7818 0.4186 0.124 Uiso 0.40 1 calc PR I 1
H82C H 0.5016 0.7925 0.3884 0.124 Uiso 0.40 1 calc PR I 1
C80' C 0.4999(10) 0.8843(9) 0.3574(10) 0.053(7) Uiso 0.50 1 d PD V 2
C81' C 0.5276(10) 0.8578(9) 0.4019(11) 0.054(7) Uiso 0.40 1 d PD V 2
C82' C 0.502(2) 0.8122(14) 0.408(2) 0.122(19) Uiso 0.40 1 d PD V 2
C83 C 0.6519(5) 1.0364(4) -0.0171(4) 0.059(3) Uani 1 1 d . J 1
H83A H 0.6288 1.0296 -0.0486 0.070 Uiso 1 1 calc R J 1
H83B H 0.6755 1.0595 -0.0286 0.070 Uiso 1 1 calc R J 1
C84 C 0.6234(6) 1.0579(6) 0.0260(5) 0.085(5) Uani 1 1 d . J 1
H84A H 0.6436 1.0576 0.0606 0.102 Uiso 1 1 calc R J 1
H84B H 0.5937 1.0394 0.0305 0.102 Uiso 1 1 calc R J 1
C85 C 0.6085(6) 1.1085(7) 0.0115(6) 0.093(5) Uani 1 1 d . J 1
H85A H 0.5906 1.1217 0.0408 0.111 Uiso 1 1 calc R J 1
H85B H 0.6383 1.1271 0.0084 0.111 Uiso 1 1 calc R J 1
C86 C 0.5774(7) 1.1113(8) -0.0396(7) 0.133(9) Uani 1 1 d . J 1
H86A H 0.5979 1.1088 -0.0699 0.199 Uiso 1 1 calc R J 1
H86B H 0.5602 1.1410 -0.0414 0.199 Uiso 1 1 calc R J 1
H86C H 0.5535 1.0862 -0.0412 0.199 Uiso 1 1 calc R J 1
C87 C 0.6468(4) 0.9563(4) 0.0210(4) 0.059(3) Uani 1 1 d . J 1
H87A H 0.6326 0.9687 0.0533 0.071 Uiso 1 1 calc R J 1
H87B H 0.6682 0.9301 0.0326 0.071 Uiso 1 1 calc R J 1
C88 C 0.6047(4) 0.9379(4) -0.0182(4) 0.054(3) Uani 1 1 d . J 1
H88A H 0.5829 0.9636 -0.0305 0.065 Uiso 1 1 calc R J 1
H88B H 0.6182 0.9239 -0.0500 0.065 Uiso 1 1 calc R J 1
C89 C 0.5760(4) 0.9020(4) 0.0108(4) 0.050(3) Uani 1 1 d . J 1
H89A H 0.5614 0.9165 0.0417 0.061 Uiso 1 1 calc R J 1
H89B H 0.5984 0.8773 0.0248 0.061 Uiso 1 1 calc R J 1
C90 C 0.5356(5) 0.8811(5) -0.0272(5) 0.069(4) Uani 1 1 d . J 1
H90A H 0.5178 0.9058 -0.0470 0.103 Uiso 1 1 calc R J 1
H90B H 0.5130 0.8636 -0.0064 0.103 Uiso 1 1 calc R J 1
H90C H 0.5501 0.8604 -0.0527 0.103 Uiso 1 1 calc R J 1
C91 C 0.7189(5) 1.0016(5) 0.0426(4) 0.067(4) Uani 1 1 d . J 1
H91A H 0.7364 0.9721 0.0495 0.081 Uiso 1 1 calc R J 1
H91B H 0.7036 1.0101 0.0759 0.081 Uiso 1 1 calc R J 1
C92 C 0.7566(6) 1.0390(6) 0.0309(6) 0.093(6) Uani 1 1 d . J 1
H92A H 0.7705 1.0325 -0.0037 0.112 Uiso 1 1 calc R J 1
H92B H 0.7406 1.0696 0.0285 0.112 Uiso 1 1 calc R J 1
C93 C 0.7963(6) 1.0388(6) 0.0757(7) 0.087(4) Uiso 1 1 d . J 1
H93A H 0.7807 1.0396 0.1102 0.104 Uiso 1 1 calc R J 1
H93B H 0.8140 1.0091 0.0744 0.104 Uiso 1 1 calc R J 1
C94 C 0.8320(9) 1.0760(9) 0.0761(11) 0.085(7) Uiso 0.60 1 d P J 1
H94A H 0.8150 1.1058 0.0753 0.128 Uiso 0.60 1 calc PR J 1
H94B H 0.8508 1.0734 0.0445 0.128 Uiso 0.60 1 calc PR J 1
H94C H 0.8541 1.0740 0.1088 0.128 Uiso 0.60 1 calc PR J 1
C95 C 0.7004(4) 0.9752(4) -0.0531(4) 0.056(3) Uani 1 1 d . J 1
H95A H 0.6731 0.9687 -0.0803 0.067 Uiso 1 1 calc R J 1
H95B H 0.7204 0.9998 -0.0678 0.067 Uiso 1 1 calc R J 1
C96 C 0.7313(5) 0.9325(4) -0.0461(6) 0.074(4) Uani 1 1 d . J 1
H96A H 0.7113 0.9065 -0.0344 0.089 Uiso 1 1 calc R J 1
H96B H 0.7584 0.9377 -0.0183 0.089 Uiso 1 1 calc R J 1
C97 C 0.7515(6) 0.9211(4) -0.0994(6) 0.080(4) Uani 1 1 d D J 1
H97A H 0.7249 0.9142 -0.1273 0.096 Uiso 1 1 calc R J 1
H97B H 0.7716 0.9467 -0.1118 0.096 Uiso 1 1 calc R J 1
C98 C 0.7817(13) 0.8798(10) -0.0860(16) 0.087(11) Uiso 0.40 1 d PD J 1
H98A H 0.8132 0.8893 -0.0683 0.130 Uiso 0.40 1 calc PR J 1
H98B H 0.7871 0.8629 -0.1190 0.130 Uiso 0.40 1 calc PR J 1
H98C H 0.7647 0.8599 -0.0618 0.130 Uiso 0.40 1 calc PR J 1
C98' C 0.7961(7) 0.9507(7) -0.1134(9) 0.064(5) Uiso 0.60 1 d PD W 2
C99 C 0.1606(6) 0.7105(5) -0.0259(5) 0.087(5) Uani 1 1 d . K 1
H99A H 0.1369 0.7201 -0.0557 0.105 Uiso 1 1 calc R K 1
H99B H 0.1836 0.6886 -0.0409 0.105 Uiso 1 1 calc R K 1
C100 C 0.1332(6) 0.6852(4) 0.0149(6) 0.076(4) Uani 1 1 d D K 1
H10A H 0.1128 0.7070 0.0341 0.091 Uiso 1 1 calc R K 1
H10B H 0.1562 0.6697 0.0415 0.091 Uiso 1 1 calc R K 1
C101 C 0.1004(9) 0.6492(7) -0.0167(9) 0.092(7) Uiso 0.70 1 d PD K 1
H10C H 0.0715 0.6650 -0.0345 0.111 Uiso 0.70 1 calc PR K 1
H10D H 0.1190 0.6353 -0.0451 0.111 Uiso 0.70 1 calc PR K 1
C102 C 0.0837(13) 0.6121(11) 0.0186(13) 0.073(9) Uiso 0.40 1 d PD K 1
H10E H 0.0975 0.6172 0.0555 0.109 Uiso 0.40 1 calc PR K 1
H10F H 0.0947 0.5821 0.0059 0.109 Uiso 0.40 1 calc PR K 1
H10G H 0.0480 0.6124 0.0177 0.109 Uiso 0.40 1 calc PR K 1
C401 C 0.1204(9) 0.6352(6) 0.0083(9) 0.040(5) Uiso 0.40 1 d PD X 2
C402 C 0.0900(11) 0.6320(12) -0.0441(10) 0.061(8) Uiso 0.40 1 d PD X 2
C103 C 0.1560(5) 0.7886(4) 0.0147(4) 0.062(3) Uani 1 1 d . K 1
H10H H 0.1767 0.8145 0.0288 0.074 Uiso 1 1 calc R K 1
H10I H 0.1409 0.7749 0.0457 0.074 Uiso 1 1 calc R K 1
C104 C 0.1137(7) 0.8097(6) -0.0235(5) 0.101(6) Uani 1 1 d . K 1
H10J H 0.1281 0.8274 -0.0524 0.121 Uiso 1 1 calc R K 1
H10K H 0.0940 0.7844 -0.0406 0.121 Uiso 1 1 calc R K 1
C105 C 0.0816(8) 0.8403(8) 0.0050(9) 0.084(6) Uiso 0.70 1 d PD K 1
H10L H 0.1027 0.8616 0.0273 0.100 Uiso 1 1 calc R K 1
H10M H 0.0640 0.8210 0.0298 0.100 Uiso 1 1 calc R K 1
C106 C 0.0438(9) 0.8692(9) -0.0278(10) 0.065(6) Uiso 0.50 1 d P K 1
H10N H 0.0600 0.8876 -0.0540 0.097 Uiso 0.50 1 calc PR K 1
H10O H 0.0274 0.8897 -0.0037 0.097 Uiso 0.50 1 calc PR K 1
H10P H 0.0197 0.8488 -0.0466 0.097 Uiso 0.50 1 calc PR K 1
C406 C 0.0504(13) 0.7987(11) 0.0166(16) 0.058(10) Uiso 0.30 1 d PD Y 2
C107 C 0.2143(6) 0.7701(5) -0.0541(5) 0.085(5) Uani 1 1 d . K 1
H10Q H 0.1889 0.7771 -0.0833 0.102 Uiso 1 1 calc R K 1
H10R H 0.2349 0.7450 -0.0669 0.102 Uiso 1 1 calc R K 1
C108 C 0.2461(7) 0.8129(6) -0.0439(5) 0.092(5) Uani 1 1 d . K 1
H10S H 0.2720 0.8063 -0.0151 0.110 Uiso 1 1 calc R K 1
H10T H 0.2258 0.8385 -0.0317 0.110 Uiso 1 1 calc R K 1
C109 C 0.2700(7) 0.8278(7) -0.0958(8) 0.112(6) Uiso 1 1 d D K 1
H10U H 0.2450 0.8283 -0.1265 0.134 Uiso 1 1 calc R K 1
H10V H 0.2839 0.8592 -0.0911 0.134 Uiso 1 1 calc R K 1
C110 C 0.3101(8) 0.7941(8) -0.1070(10) 0.099(7) Uiso 0.70 1 d PD K 1
H11A H 0.3290 0.7864 -0.0733 0.149 Uiso 0.70 1 calc PR K 1
H11B H 0.3317 0.8082 -0.1318 0.149 Uiso 0.70 1 calc PR K 1
H11C H 0.2956 0.7660 -0.1231 0.149 Uiso 0.70 1 calc PR K 1
C111 C 0.2262(5) 0.7414(4) 0.0401(4) 0.062(3) Uani 1 1 d . K 1
H11D H 0.2428 0.7702 0.0527 0.075 Uiso 1 1 calc R K 1
H11E H 0.2085 0.7292 0.0701 0.075 Uiso 1 1 calc R K 1
C112 C 0.2636(7) 0.7075(5) 0.0268(7) 0.092(6) Uani 1 1 d . K 1
H11F H 0.2817 0.7193 -0.0032 0.111 Uiso 1 1 calc R K 1
H11G H 0.2476 0.6782 0.0151 0.111 Uiso 1 1 calc R K 1
C113 C 0.2989(8) 0.6988(6) 0.0753(10) 0.120(7) Uani 1 1 d . K 1
H11H H 0.2796 0.6874 0.1044 0.144 Uiso 1 1 calc R K 1
H11I H 0.3206 0.6733 0.0660 0.144 Uiso 1 1 calc R K 1
C114 C 0.3285(10) 0.7342(10) 0.0965(11) 0.091(8) Uiso 0.60 1 d P K 1
H11J H 0.3418 0.7515 0.0672 0.137 Uiso 0.60 1 calc PR K 1
H11K H 0.3553 0.7212 0.1199 0.137 Uiso 0.60 1 calc PR K 1
H11L H 0.3091 0.7550 0.1174 0.137 Uiso 0.60 1 calc PR K 1
C115 C 0.7606(5) 0.7627(5) 0.4602(5) 0.073(4) Uani 1 1 d . L 1
H11M H 0.7458 0.7937 0.4563 0.088 Uiso 1 1 calc R L 1
H11N H 0.7732 0.7543 0.4255 0.088 Uiso 1 1 calc R L 1
C116 C 0.7219(5) 0.7291(5) 0.4722(6) 0.081(5) Uani 1 1 d . L 1
H11O H 0.7073 0.7381 0.5057 0.097 Uiso 1 1 calc R L 1
H11P H 0.7362 0.6979 0.4774 0.097 Uiso 1 1 calc R L 1
C117 C 0.6817(5) 0.7286(5) 0.4242(6) 0.085(5) Uani 1 1 d . L 1
H11Q H 0.6670 0.7597 0.4206 0.102 Uiso 1 1 calc R L 1
H11R H 0.6975 0.7220 0.3907 0.102 Uiso 1 1 calc R L 1
C118 C 0.6421(7) 0.6947(7) 0.4294(8) 0.115(6) Uiso 1 1 d . L 1
H11S H 0.6560 0.6635 0.4315 0.172 Uiso 1 1 calc R L 1
H11T H 0.6184 0.6969 0.3981 0.172 Uiso 1 1 calc R L 1
H11U H 0.6258 0.7011 0.4621 0.172 Uiso 1 1 calc R L 1
C119 C 0.8420(6) 0.7930(6) 0.4781(7) 0.056(4) Uiso 0.70 1 d P L 1
H11V H 0.8491 0.7786 0.4436 0.067 Uiso 0.70 1 calc PR L 1
H11W H 0.8289 0.8242 0.4701 0.067 Uiso 0.70 1 calc PR L 1
C120 C 0.8891(6) 0.7977(6) 0.5125(7) 0.059(4) Uiso 0.70 1 d P L 1
H12A H 0.9074 0.7682 0.5126 0.071 Uiso 0.70 1 calc PR L 1
H12B H 0.8820 0.8047 0.5499 0.071 Uiso 0.70 1 calc PR L 1
C121 C 0.9200(6) 0.8363(6) 0.4908(7) 0.058(4) Uiso 0.70 1 d P L 1
H12C H 0.9244 0.8303 0.4525 0.069 Uiso 0.70 1 calc PR L 1
H12D H 0.9023 0.8659 0.4931 0.069 Uiso 0.70 1 calc PR L 1
C122 C 0.9681(8) 0.8404(9) 0.5204(10) 0.090(7) Uiso 0.70 1 d P L 1
H12E H 0.9639 0.8464 0.5584 0.135 Uiso 0.70 1 calc PR L 1
H12F H 0.9861 0.8660 0.5055 0.135 Uiso 0.70 1 calc PR L 1
H12G H 0.9863 0.8117 0.5170 0.135 Uiso 0.70 1 calc PR L 1
C419 C 0.8309(9) 0.8159(8) 0.4909(10) 0.018(5) Uiso 0.30 1 d P Z 2
C420 C 0.8765(14) 0.8276(14) 0.5288(16) 0.054(9) Uiso 0.30 1 d P Z 2
C421 C 0.9052(18) 0.8647(18) 0.505(2) 0.075(13) Uiso 0.30 1 d P Z 2
C422 C 0.957(2) 0.873(2) 0.531(2) 0.088(15) Uiso 0.30 1 d P Z 2
C123 C 0.7854(5) 0.7796(5) 0.5549(5) 0.069(3) Uiso 1 1 d . L 1
H12H H 0.7616 0.7563 0.5654 0.082 Uiso 1 1 calc R L 1
H12I H 0.8137 0.7782 0.5819 0.082 Uiso 1 1 calc R L 1
C124 C 0.7623(7) 0.8257(6) 0.5599(7) 0.102(5) Uiso 1 1 d . L 1
H12J H 0.7356 0.8286 0.5311 0.123 Uiso 1 1 calc R L 1
H12K H 0.7870 0.8496 0.5532 0.123 Uiso 1 1 calc R L 1
C125 C 0.7420(6) 0.8362(6) 0.6123(7) 0.092(5) Uiso 1 1 d . L 1
H12L H 0.7292 0.8681 0.6109 0.111 Uiso 1 1 calc R L 1
H12M H 0.7691 0.8352 0.6409 0.111 Uiso 1 1 calc R L 1
C126 C 0.7018(7) 0.8043(7) 0.6280(8) 0.112(6) Uiso 1 1 d . L 1
H12N H 0.6799 0.7972 0.5963 0.168 Uiso 1 1 calc R L 1
H12O H 0.6833 0.8195 0.6551 0.168 Uiso 1 1 calc R L 1
H12P H 0.7162 0.7757 0.6429 0.168 Uiso 1 1 calc R L 1
C127 C 0.8274(6) 0.7179(5) 0.5105(6) 0.080(4) Uiso 1 1 d D L 1
H12Q H 0.8039 0.6976 0.5273 0.096 Uiso 1 1 calc R L 1
H12R H 0.8555 0.7222 0.5374 0.096 Uiso 1 1 calc R L 1
C128 C 0.8463(8) 0.6910(7) 0.4637(8) 0.084(6) Uiso 0.70 1 d PD L 1
H12S H 0.8180 0.6849 0.4376 0.100 Uiso 0.70 1 calc PR L 1
H12T H 0.8688 0.7115 0.4458 0.100 Uiso 0.70 1 calc PR L 1
C129 C 0.8718(12) 0.6466(10) 0.4744(14) 0.085(9) Uiso 0.50 1 d PD L 1
H12U H 0.8781 0.6294 0.4414 0.102 Uiso 0.50 1 calc PR L 1
H12V H 0.8561 0.6266 0.5001 0.102 Uiso 0.50 1 calc PR L 1
C130 C 0.915(2) 0.672(2) 0.499(3) 0.13(3) Uiso 0.30 1 d PD L 1
H13A H 0.9424 0.6693 0.4757 0.193 Uiso 0.30 1 calc PR L 1
H13B H 0.9249 0.6599 0.5343 0.193 Uiso 0.30 1 calc PR L 1
H13C H 0.9069 0.7051 0.5019 0.193 Uiso 0.30 1 calc PR L 1
C428 C 0.8623(12) 0.7184(12) 0.4685(13) 0.055(9) Uiso 0.30 1 d PD A 2
C429 C 0.8882(15) 0.6737(12) 0.4818(17) 0.057(10) Uiso 0.30 1 d PD A 2
C430 C 0.870(3) 0.6263(18) 0.493(3) 0.13(3) Uiso 0.30 1 d PD A 2
C131 C 0.9634(5) 0.7622(4) 0.2213(5) 0.038(3) Uiso 0.70 1 d PD M 1
H13D H 0.9800 0.7449 0.2516 0.046 Uiso 0.70 1 calc PR M 1
H13E H 0.9365 0.7798 0.2360 0.046 Uiso 0.70 1 calc PR M 1
C431 C 0.9570(13) 0.7725(12) 0.1812(14) 0.045(8) Uiso 0.30 1 d P B 2
C132 C 0.9411(5) 0.7285(4) 0.1836(5) 0.071(4) Uiso 1 1 d D M 1
H13F H 0.9663 0.7176 0.1603 0.085 Uiso 1 1 calc R M 1
H13G H 0.9154 0.7441 0.1603 0.085 Uiso 1 1 calc R M 1
C133 C 0.9190(5) 0.6873(5) 0.2086(6) 0.048(4) Uiso 0.70 1 d PD M 1
H13H H 0.9452 0.6721 0.2316 0.058 Uiso 0.70 1 calc PR M 1
H13I H 0.8947 0.6989 0.2326 0.058 Uiso 0.70 1 calc PR M 1
C134 C 0.8952(5) 0.6521(4) 0.1749(7) 0.086(5) Uani 1 1 d D M 1
H13J H 0.8681 0.6659 0.1524 0.129 Uiso 1 1 calc R M 1
H13K H 0.8826 0.6280 0.1975 0.129 Uiso 1 1 calc R M 1
H13L H 0.9188 0.6387 0.1519 0.129 Uiso 1 1 calc R M 1
C433 C 0.9172(12) 0.6963(12) 0.1663(14) 0.043(7) Uiso 0.30 1 d P C 2
C435 C 1.0426(10) 0.7656(9) 0.2249(11) 0.026(5) Uiso 0.30 1 d P D 2
C135 C 1.0353(5) 0.7720(5) 0.1671(6) 0.046(3) Uiso 0.70 1 d PD M 1
H13M H 1.0170 0.7635 0.1328 0.055 Uiso 0.70 1 calc PR M 1
H13N H 1.0609 0.7942 0.1586 0.055 Uiso 0.70 1 calc PR M 1
C136 C 1.0594(3) 0.7303(4) 0.1894(4) 0.051(3) Uani 1 1 d D M 1
H13O H 1.0353 0.7122 0.2080 0.061 Uiso 1 1 calc R M 1
H13P H 1.0856 0.7398 0.2167 0.061 Uiso 1 1 calc R M 1
C137 C 1.0812(5) 0.7000(5) 0.1499(6) 0.047(3) Uiso 0.70 1 d PD M 1
H13Q H 1.0547 0.6907 0.1230 0.056 Uiso 0.70 1 calc PR M 1
H13R H 1.1045 0.7188 0.1309 0.056 Uiso 0.70 1 calc PR M 1
C437 C 1.0873(11) 0.6954(10) 0.2050(12) 0.034(6) Uiso 0.30 1 d P E 2
C138 C 1.1067(5) 0.6581(4) 0.1688(6) 0.074(4) Uani 1 1 d D M 1
H13S H 1.1282 0.6652 0.2008 0.110 Uiso 1 1 calc R M 1
H13T H 1.1261 0.6463 0.1405 0.110 Uiso 1 1 calc R M 1
H13U H 1.0827 0.6348 0.1776 0.110 Uiso 1 1 calc R M 1
C139 C 1.0263(5) 0.8197(5) 0.2489(5) 0.090(5) Uani 1 1 d D M 1
H13V H 1.0420 0.7957 0.2726 0.108 Uiso 1 1 calc R M 1
H13W H 1.0526 0.8390 0.2357 0.108 Uiso 1 1 calc R M 1
C140 C 0.9960(5) 0.8486(5) 0.2807(6) 0.059(4) Uiso 0.80 1 d PD M 1
H14A H 0.9728 0.8287 0.2987 0.071 Uiso 0.80 1 calc PR M 1
H14B H 0.9766 0.8699 0.2565 0.071 Uiso 0.80 1 calc PR M 1
C141 C 1.0255(7) 0.8761(6) 0.3224(7) 0.062(5) Uiso 0.70 1 d PD M 1
H14C H 1.0466 0.8980 0.3044 0.074 Uiso 0.70 1 calc PR M 1
H14D H 1.0469 0.8551 0.3449 0.074 Uiso 0.70 1 calc PR M 1
C142 C 0.9932(7) 0.9022(7) 0.3574(8) 0.078(6) Uiso 0.70 1 d PD M 1
H14E H 0.9722 0.9232 0.3352 0.117 Uiso 0.70 1 calc PR M 1
H14F H 1.0134 0.9200 0.3840 0.117 Uiso 0.70 1 calc PR M 1
H14G H 0.9729 0.8804 0.3758 0.117 Uiso 0.70 1 calc PR M 1
C143 C 0.9720(5) 0.8304(5) 0.1645(6) 0.050(4) Uani 0.70 1 d PD M 1
H14H H 0.9591 0.8132 0.1322 0.060 Uiso 0.70 1 calc PR M 1
H14I H 0.9437 0.8424 0.1824 0.060 Uiso 0.70 1 calc PR M 1
C441 C 1.0008(12) 0.8795(11) 0.3340(13) 0.036(7) Uiso 0.30 1 d P F 2
C442 C 1.0365(12) 0.9086(12) 0.3640(13) 0.041(7) Uiso 0.30 1 d P F 2
C443 C 1.0186(12) 0.8351(11) 0.1735(13) 0.039(7) Uiso 0.30 1 d P G 2
C144 C 1.0009(6) 0.8697(6) 0.1472(7) 0.103(6) Uiso 1 1 d D M 1
H14J H 1.0117 0.8870 0.1802 0.124 Uiso 1 1 calc R M 1
H14K H 1.0307 0.8566 0.1333 0.124 Uiso 1 1 calc R M 1
C145 C 0.9818(9) 0.9037(8) 0.1077(10) 0.082(7) Uiso 0.60 1 d PD M 1
H14L H 0.9512 0.9153 0.1214 0.099 Uiso 0.60 1 calc PR M 1
H14M H 0.9719 0.8859 0.0749 0.099 Uiso 0.60 1 calc PR M 1
C146 C 1.0069(19) 0.9448(14) 0.089(2) 0.089(15) Uiso 0.30 1 d PD M 1
H14N H 0.9924 0.9725 0.1034 0.134 Uiso 0.30 1 calc PR M 1
H14O H 1.0035 0.9458 0.0497 0.134 Uiso 0.30 1 calc PR M 1
H14P H 1.0417 0.9433 0.1014 0.134 Uiso 0.30 1 calc PR M 1
C446 C 0.9564(19) 0.9419(18) 0.100(2) 0.081(14) Uiso 0.30 1 d P H 2
C201 C 0.2075(5) 0.8832(5) 0.7750(5) 0.070(4) Uani 1 1 d . N 1
H201 H 0.1844 0.8594 0.7665 0.084 Uiso 1 1 calc R N 1
C202 C 0.2710(6) 0.8330(4) 0.7474(6) 0.078(4) Uani 1 1 d . N 1
H20A H 0.2962 0.8191 0.7723 0.118 Uiso 1 1 calc R N 1
H20B H 0.2845 0.8389 0.7129 0.118 Uiso 1 1 calc R N 1
H20C H 0.2432 0.8119 0.7421 0.118 Uiso 1 1 calc R N 1
C203 C 0.2926(6) 0.9085(4) 0.7856(7) 0.085(5) Uani 1 1 d . N 1
H20D H 0.2811 0.9391 0.7735 0.128 Uiso 1 1 calc R N 1
H20E H 0.3233 0.9013 0.7698 0.128 Uiso 1 1 calc R N 1
H20F H 0.2979 0.9083 0.8248 0.128 Uiso 1 1 calc R N 1
C204 C 0.7080(6) 0.8622(5) 0.7736(8) 0.105(6) Uani 1 1 d . O 1
H20G H 0.6875 0.8864 0.7561 0.157 Uiso 1 1 calc R O 1
H20H H 0.7026 0.8612 0.8119 0.157 Uiso 1 1 calc R O 1
H20I H 0.6992 0.8323 0.7571 0.157 Uiso 1 1 calc R O 1
C205 C 0.7708(6) 0.9146(4) 0.7480(6) 0.080(4) Uani 1 1 d . O 1
H205 H 0.7457 0.9366 0.7396 0.096 Uiso 1 1 calc R O 1
C206 C 0.7931(5) 0.8375(4) 0.7813(6) 0.074(4) Uani 1 1 d . O 1
H20J H 0.7870 0.8239 0.8161 0.111 Uiso 1 1 calc R O 1
H20K H 0.8256 0.8518 0.7837 0.111 Uiso 1 1 calc R O 1
H20L H 0.7916 0.8134 0.7538 0.111 Uiso 1 1 calc R O 1
C207 C 0.9125(13) 0.9923(14) 0.3710(13) 0.088(11) Uiso 0.40 1 d PD P 1
H207 H 0.8914 0.9667 0.3745 0.105 Uiso 0.40 1 calc PR P 1
C208 C 0.9858(10) 1.0242(12) 0.4003(14) 0.070(9) Uiso 0.40 1 d PD P 1
H20M H 0.9917 1.0161 0.3633 0.105 Uiso 0.40 1 calc PR P 1
H20N H 1.0120 1.0115 0.4249 0.105 Uiso 0.40 1 calc PR P 1
H20O H 0.9851 1.0578 0.4040 0.105 Uiso 0.40 1 calc PR P 1
C209 C 0.9319(15) 0.9830(14) 0.4576(16) 0.090(12) Uiso 0.40 1 d P P 1
H20P H 0.9327 0.9498 0.4506 0.135 Uiso 0.40 1 calc PR P 1
H20Q H 0.8991 0.9919 0.4668 0.135 Uiso 0.40 1 calc PR P 1
H20R H 0.9557 0.9906 0.4876 0.135 Uiso 0.40 1 calc PR P 1
C211 C 0.8587(14) 0.9807(13) 0.8934(15) 0.079(10) Uiso 0.40 1 d P Q 1
H211 H 0.8323 1.0020 0.8919 0.095 Uiso 0.40 1 calc PR Q 1
C212 C 0.928(2) 0.9582(19) 0.942(2) 0.132(19) Uiso 0.40 1 d P Q 1
H21A H 0.9236 0.9250 0.9475 0.197 Uiso 0.40 1 calc PR Q 1
H21B H 0.9470 0.9714 0.9730 0.197 Uiso 0.40 1 calc PR Q 1
H21C H 0.9452 0.9632 0.9095 0.197 Uiso 0.40 1 calc PR Q 1
C213 C 0.871(2) 1.006(2) 0.974(2) 0.100(18) Uiso 0.30 1 d P Q 1
H21D H 0.8619 1.0364 0.9590 0.151 Uiso 0.40 1 calc PR Q 1
H21E H 0.8990 1.0092 1.0003 0.151 Uiso 0.40 1 calc PR Q 1
H21F H 0.8433 0.9928 0.9910 0.151 Uiso 0.40 1 calc PR Q 1
C214 C 0.5261(13) 0.7246(12) 0.1020(14) 0.044(8) Uiso 0.30 1 d PD R 1
H214 H 0.5071 0.7393 0.0735 0.053 Uiso 0.30 1 calc PR R 1
C215 C 0.5844(17) 0.7602(15) 0.0641(16) 0.073(12) Uiso 0.30 1 d PD R 1
H21G H 0.5673 0.7522 0.0295 0.109 Uiso 0.30 1 calc PR R 1
H21H H 0.6196 0.7553 0.0624 0.109 Uiso 0.30 1 calc PR R 1
H21I H 0.5783 0.7926 0.0723 0.109 Uiso 0.30 1 calc PR R 1
C216 C 0.5960(11) 0.7244(12) 0.1612(11) 0.067(8) Uiso 0.40 1 d PD R 1
H21J H 0.5870 0.7486 0.1860 0.100 Uiso 0.40 1 calc PR R 1
H21K H 0.6309 0.7267 0.1558 0.100 Uiso 0.40 1 calc PR R 1
H21L H 0.5891 0.6941 0.1763 0.100 Uiso 0.40 1 calc PR R 1

loop_
_atom_site_aniso_label
_atom_site_aniso_U_11
_atom_site_aniso_U_22
_atom_site_aniso_U_33
_atom_site_aniso_U_23
_atom_site_aniso_U_13
_atom_site_aniso_U_12
Mo1 0.0308(4) 0.0278(4) 0.0136(3) -0.0019(3) -0.0021(3) 0.0081(3)
Mo2 0.0237(3) 0.0212(3) 0.0168(3) 0.0022(2) 0.0013(2) 0.0043(3)
Mo3 0.0250(3) 0.0237(3) 0.0192(3) -0.0057(3) 0.0030(3) 0.0017(3)
Mo4 0.0281(3) 0.0302(4) 0.0138(3) -0.0043(3) 0.0006(3) 0.0005(3)
Mo5 0.0234(3) 0.0242(3) 0.0158(3) 0.0012(2) -0.0002(2) 0.0018(3)
Mo6 0.0250(3) 0.0250(3) 0.0157(3) -0.0032(2) 0.0003(2) 0.0067(3)
Mo7 0.0292(4) 0.0264(3) 0.0149(3) -0.0033(3) 0.0026(3) -0.0070(3)
Mo8 0.0284(3) 0.0215(3) 0.0160(3) 0.0020(2) 0.0033(3) -0.0056(3)
Mo9 0.0334(4) 0.0221(3) 0.0132(3) 0.0002(2) 0.0023(3) -0.0034(3)
Mo10 0.0272(3) 0.0205(3) 0.0178(3) -0.0024(2) 0.0020(3) -0.0036(3)
Mo11 0.0277(3) 0.0221(3) 0.0184(3) 0.0040(3) 0.0038(3) -0.0046(3)
Mo12 0.0340(4) 0.0295(4) 0.0130(3) 0.0011(3) 0.0034(3) -0.0059(3)
Mn1 0.0183(5) 0.0155(5) 0.0125(5) 0.0007(4) 0.0020(4) -0.0003(4)
Mn2 0.0208(5) 0.0141(5) 0.0120(5) 0.0007(4) 0.0021(4) 0.0002(4)
O1 0.027(3) 0.030(3) 0.019(3) -0.005(2) -0.001(2) 0.003(2)
O2 0.052(4) 0.049(4) 0.018(3) 0.004(3) 0.006(3) 0.015(3)
O3 0.041(4) 0.035(3) 0.037(3) -0.008(3) -0.017(3) 0.013(3)
O4 0.023(3) 0.019(3) 0.027(3) 0.003(2) 0.000(2) -0.001(2)
O5 0.028(3) 0.030(3) 0.018(3) 0.006(2) 0.004(2) 0.005(2)
O6 0.031(3) 0.033(3) 0.025(3) 0.001(2) -0.001(2) 0.001(2)
O7 0.040(3) 0.024(3) 0.037(3) 0.003(3) 0.009(3) 0.003(3)
O8 0.021(3) 0.026(3) 0.021(3) -0.002(2) 0.003(2) 0.001(2)
O9 0.023(3) 0.023(3) 0.018(3) -0.000(2) 0.004(2) -0.002(2)
O10 0.037(3) 0.028(3) 0.046(4) -0.009(3) 0.001(3) 0.003(3)
O11 0.031(3) 0.047(4) 0.021(3) -0.007(3) 0.003(2) 0.001(3)
O12 0.029(3) 0.026(3) 0.024(3) -0.008(2) 0.002(2) -0.001(2)
O13 0.044(4) 0.048(4) 0.023(3) 0.002(3) 0.008(3) 0.010(3)
O14 0.039(4) 0.044(4) 0.037(4) -0.014(3) -0.013(3) 0.006(3)
O15 0.025(3) 0.028(3) 0.014(2) 0.002(2) -0.000(2) -0.001(2)
O16 0.041(3) 0.025(3) 0.032(3) 0.002(2) 0.001(3) 0.001(3)
O17 0.027(3) 0.048(4) 0.022(3) -0.005(3) -0.002(2) 0.001(3)
O18 0.027(3) 0.020(3) 0.023(3) 0.000(2) 0.007(2) -0.002(2)
O19 0.023(3) 0.023(3) 0.020(3) 0.000(2) 0.001(2) 0.004(2)
O20 0.041(3) 0.024(3) 0.028(3) -0.004(2) -0.005(3) 0.010(3)
O21 0.031(3) 0.045(4) 0.017(3) 0.001(2) -0.000(2) 0.009(3)
O22 0.024(3) 0.019(3) 0.019(3) 0.002(2) 0.001(2) -0.007(2)
O23 0.024(3) 0.015(2) 0.023(3) -0.001(2) 0.002(2) -0.001(2)
O24 0.021(3) 0.024(3) 0.018(3) -0.002(2) 0.003(2) -0.004(2)
O25 0.038(3) 0.028(3) 0.018(3) -0.006(2) 0.009(2) -0.006(2)
O26 0.033(3) 0.058(4) 0.017(3) -0.000(3) -0.002(2) -0.012(3)
O27 0.025(3) 0.030(3) 0.018(3) -0.002(2) 0.002(2) -0.007(2)
O28 0.024(3) 0.019(3) 0.018(3) 0.001(2) 0.003(2) 0.001(2)
O29 0.047(4) 0.031(3) 0.033(3) -0.010(3) 0.012(3) -0.013(3)
O30 0.035(3) 0.042(3) 0.021(3) 0.001(2) 0.009(2) -0.007(3)
O31 0.051(4) 0.025(3) 0.032(3) 0.001(3) 0.006(3) -0.004(3)
O32 0.032(3) 0.027(3) 0.016(3) 0.000(2) -0.000(2) -0.001(2)
O33 0.053(4) 0.032(3) 0.029(3) -0.002(3) 0.018(3) -0.009(3)
O34 0.047(4) 0.032(3) 0.025(3) 0.003(2) -0.011(3) -0.005(3)
O35 0.023(3) 0.020(3) 0.020(3) -0.000(2) -0.002(2) 0.001(2)
O36 0.024(3) 0.018(3) 0.019(3) -0.001(2) 0.002(2) 0.004(2)
O37 0.033(3) 0.020(3) 0.014(2) -0.002(2) 0.002(2) -0.002(2)
O38 0.033(3) 0.042(4) 0.021(3) 0.004(3) -0.000(2) -0.008(3)
O39 0.046(4) 0.023(3) 0.033(3) -0.005(2) 0.008(3) -0.004(3)
O40 0.022(3) 0.025(3) 0.019(3) 0.001(2) 0.001(2) -0.005(2)
O41 0.035(3) 0.039(3) 0.025(3) 0.004(3) 0.006(2) -0.009(3)
O42 0.045(4) 0.027(3) 0.027(3) 0.004(2) -0.001(3) -0.004(3)
O43 0.023(3) 0.016(2) 0.019(3) 0.004(2) 0.004(2) -0.000(2)
O44 0.034(3) 0.023(3) 0.018(3) 0.008(2) 0.000(2) -0.002(2)
O45 0.026(3) 0.022(3) 0.021(3) -0.001(2) 0.003(2) 0.002(2)
O46 0.045(4) 0.044(4) 0.027(3) -0.003(3) 0.011(3) -0.010(3)
O47 0.041(4) 0.053(4) 0.023(3) 0.008(3) -0.007(3) -0.008(3)
O48 0.026(3) 0.027(3) 0.017(3) 0.003(2) 0.002(2) 0.002(2)
N1 0.032(4) 0.024(4) 0.049(5) 0.007(3) 0.010(3) -0.007(3)
N2 0.028(4) 0.020(3) 0.036(4) 0.001(3) 0.001(3) -0.012(3)
N3 0.040(4) 0.031(4) 0.037(4) -0.004(3) 0.004(3) 0.012(3)
N4 0.040(4) 0.031(4) 0.044(5) 0.000(3) 0.002(4) 0.017(3)
N5 0.092(8) 0.063(6) 0.030(5) -0.022(4) 0.012(5) 0.008(5)
N6 0.028(4) 0.051(5) 0.035(4) 0.013(4) 0.004(3) 0.001(3)
N7 0.067(6) 0.067(6) 0.028(4) 0.022(4) -0.004(4) -0.021(5)
N8 0.127(10) 0.058(6) 0.032(5) -0.029(4) 0.027(6) -0.029(6)
N9 0.074(7) 0.112(9) 0.032(5) 0.044(5) -0.013(5) -0.035(6)
N10 0.026(4) 0.051(5) 0.046(5) 0.015(4) 0.001(3) -0.000(3)
N11 0.077(7) 0.039(5) 0.057(6) -0.011(4) 0.027(5) -0.024(5)
N12 0.040(5) 0.027(4) 0.073(6) -0.020(4) -0.012(4) 0.002(3)
C1 0.024(4) 0.025(4) 0.033(4) 0.005(3) 0.006(3) -0.002(3)
C2 0.024(4) 0.036(5) 0.024(4) -0.003(3) 0.005(3) -0.005(3)
C3 0.026(4) 0.023(4) 0.032(4) 0.001(3) -0.001(3) -0.010(3)
C4 0.030(4) 0.018(4) 0.028(4) 0.001(3) 0.005(3) -0.001(3)
C21 0.022(4) 0.018(4) 0.027(4) 0.002(3) 0.004(3) -0.008(3)
C22 0.028(4) 0.021(4) 0.024(4) 0.001(3) 0.001(3) -0.008(3)
C23 0.029(4) 0.017(4) 0.027(4) 0.001(3) 0.007(3) -0.009(3)
C24 0.025(4) 0.022(4) 0.027(4) 0.000(3) -0.000(3) -0.004(3)
C41 0.026(4) 0.025(4) 0.026(4) -0.001(3) 0.001(3) 0.008(3)
C42 0.025(4) 0.021(4) 0.030(4) 0.002(3) -0.000(3) 0.004(3)
C43 0.031(4) 0.029(4) 0.023(4) 0.006(3) 0.008(3) 0.005(3)
C44 0.030(4) 0.019(4) 0.028(4) -0.005(3) 0.009(3) 0.003(3)
C45 0.031(4) 0.022(4) 0.024(4) 0.002(3) 0.002(3) 0.004(3)
C46 0.032(4) 0.040(5) 0.025(4) -0.004(4) -0.001(3) 0.016(4)
C47 0.031(4) 0.017(4) 0.030(4) 0.005(3) 0.003(3) 0.007(3)
C48 0.032(4) 0.030(4) 0.023(4) 0.003(3) 0.005(3) 0.006(3)
C51 0.119(11) 0.044(6) 0.046(7) -0.020(5) 0.027(7) -0.014(7)
C55 0.095(10) 0.079(9) 0.029(5) -0.027(6) -0.017(6) 0.039(7)
C56 0.111(12) 0.093(10) 0.030(6) -0.015(6) -0.021(7) 0.036(9)
C67 0.036(5) 0.063(7) 0.051(6) 0.015(5) 0.008(5) 0.001(5)
C68 0.036(5) 0.053(7) 0.071(8) 0.015(6) 0.010(5) 0.009(5)
C69 0.048(6) 0.052(7) 0.071(8) 0.011(6) 0.000(6) 0.005(5)
C70 0.076(9) 0.056(8) 0.086(10) 0.002(7) 0.013(8) 0.001(7)
C71 0.037(6) 0.077(9) 0.067(8) 0.005(6) 0.006(5) -0.005(6)
C72 0.030(5) 0.056(7) 0.103(10) 0.007(7) 0.007(6) -0.003(5)
C73 0.052(7) 0.067(9) 0.099(11) -0.005(8) 0.010(7) -0.009(6)
C74 0.071(9) 0.057(8) 0.144(15) -0.004(9) 0.022(10) 0.001(7)
C75 0.055(7) 0.063(7) 0.043(6) 0.017(5) -0.006(5) -0.015(6)
C76 0.050(7) 0.082(9) 0.055(7) 0.026(6) 0.008(6) -0.004(6)
C77 0.088(9) 0.031(6) 0.084(9) 0.004(6) -0.037(8) 0.005(6)
C78 0.106(12) 0.058(9) 0.092(11) 0.010(8) -0.012(9) -0.020(8)
C79 0.058(7) 0.074(9) 0.059(7) 0.014(6) -0.014(6) 0.002(6)
C83 0.073(8) 0.074(8) 0.029(5) 0.019(5) 0.009(5) -0.007(6)
C84 0.089(10) 0.132(15) 0.036(7) -0.006(8) 0.016(7) -0.028(10)
C85 0.085(11) 0.140(16) 0.056(8) 0.005(9) 0.026(8) 0.034(10)
C86 0.128(16) 0.20(2) 0.071(11) -0.014(13) 0.030(11) 0.083(16)
C87 0.064(7) 0.067(8) 0.045(6) 0.029(6) -0.009(5) -0.032(6)
C88 0.055(7) 0.061(7) 0.044(6) 0.017(5) -0.005(5) 0.002(5)
C89 0.056(7) 0.059(7) 0.035(5) 0.004(5) -0.007(5) -0.003(5)
C90 0.058(7) 0.104(11) 0.043(6) 0.004(7) -0.002(6) -0.020(7)
C91 0.076(8) 0.084(9) 0.040(6) 0.029(6) -0.013(6) -0.036(7)
C92 0.092(11) 0.112(13) 0.071(9) 0.050(9) -0.019(8) -0.053(10)
C95 0.071(7) 0.066(7) 0.030(5) 0.032(5) 0.001(5) -0.001(6)
C96 0.094(10) 0.055(7) 0.072(9) 0.042(7) 0.004(8) 0.011(7)
C97 0.106(12) 0.053(8) 0.075(9) 0.000(7) -0.022(8) 0.020(8)
C99 0.140(14) 0.079(10) 0.049(7) -0.037(7) 0.044(8) -0.055(9)
C100 0.108(12) 0.051(7) 0.070(9) 0.002(6) 0.018(8) -0.017(7)
C103 0.093(9) 0.058(7) 0.032(5) -0.005(5) -0.013(6) -0.016(7)
C104 0.143(15) 0.106(13) 0.047(8) 0.025(8) -0.045(9) -0.051(12)
C107 0.139(14) 0.086(10) 0.032(6) -0.013(6) 0.024(7) -0.045(10)
C108 0.135(14) 0.094(11) 0.047(7) -0.003(7) 0.006(8) -0.062(10)
C111 0.110(10) 0.043(6) 0.037(6) -0.015(5) 0.026(6) 0.004(6)
C112 0.142(16) 0.048(8) 0.094(12) -0.013(8) 0.059(12) 0.007(9)
C113 0.130(17) 0.073(12) 0.17(2) 0.013(13) 0.061(15) 0.041(12)
C115 0.068(8) 0.095(10) 0.050(7) 0.054(7) -0.031(6) -0.044(7)
C116 0.071(9) 0.092(10) 0.077(9) 0.052(8) -0.017(7) -0.036(8)
C117 0.083(10) 0.089(11) 0.077(9) 0.039(8) -0.027(8) -0.037(8)
C134 0.081(10) 0.043(7) 0.140(15) 0.017(8) 0.036(10) -0.003(7)
C136 0.027(5) 0.064(7) 0.063(7) -0.014(6) 0.011(5) -0.008(5)
C138 0.076(9) 0.063(8) 0.084(10) 0.001(7) 0.020(8) 0.004(7)
C139 0.058(8) 0.124(14) 0.085(11) 0.040(10) -0.001(8) 0.010(9)
C143 0.043(8) 0.050(9) 0.056(9) 0.021(7) 0.001(7) 0.008(7)
C201 0.074(9) 0.071(9) 0.063(8) -0.004(7) -0.012(7) -0.019(7)
C202 0.108(12) 0.050(7) 0.081(10) -0.006(7) 0.029(9) -0.017(8)
C203 0.103(11) 0.028(6) 0.129(13) -0.018(7) 0.039(10) -0.013(7)
C204 0.077(10) 0.056(9) 0.185(19) -0.039(11) 0.033(11) -0.025(8)
C205 0.102(11) 0.026(6) 0.108(12) 0.005(6) -0.012(9) 0.004(6)
C206 0.086(10) 0.054(8) 0.079(9) -0.005(7) -0.009(8) 0.010(7)

loop_
_atom_type_symbol
_atom_type_description
_atom_type_scat_dispersion_real
_atom_type_scat_dispersion_imag
_atom_type_scat_source
Mo Mo -1.6832 0.6857 'International Tables Vol C Tables 4.2.6.8 and 6.1.1.4'
Mn Mn 0.3368 0.7283 'International Tables Vol C Tables 4.2.6.8 and 6.1.1.4'
O O 0.0106 0.0060 'International Tables Vol C Tables 4.2.6.8 and 6.1.1.4'
N N 0.0061 0.0033 'International Tables Vol C Tables 4.2.6.8 and 6.1.1.4'
C C 0.0033 0.0016 'International Tables Vol C Tables 4.2.6.8 and 6.1.1.4'
H H 0.0000 0.0000 'International Tables Vol C Tables 4.2.6.8 and 6.1.1.4'

loop_
_geom_angle_atom_site_label_1
_geom_angle_atom_site_label_2
_geom_angle_atom_site_label_3
_geom_angle
O2 Mo1 O3 105.7(3)
O2 Mo1 O1 102.4(3)
O3 Mo1 O1 99.1(3)
O2 Mo1 O5 98.6(3)
O3 Mo1 O5 102.3(3)
O1 Mo1 O5 144.7(2)
O2 Mo1 O23 160.5(3)
O3 Mo1 O23 92.7(3)
O1 Mo1 O23 80.51(19)
O5 Mo1 O23 70.69(19)
O2 Mo1 O4 91.7(3)
O3 Mo1 O4 161.6(3)
O1 Mo1 O4 70.7(2)
O5 Mo1 O4 80.6(2)
O23 Mo1 O4 70.90(18)
O6 Mo2 O7 104.9(3)
O6 Mo2 O5 102.1(3)
O7 Mo2 O5 97.9(3)
O6 Mo2 O8 99.6(2)
O7 Mo2 O8 102.7(3)
O5 Mo2 O8 144.9(2)
O6 Mo2 O23 92.6(2)
O7 Mo2 O23 161.1(2)
O5 Mo2 O23 71.0(2)
O8 Mo2 O23 80.9(2)
O6 Mo2 O9 161.4(2)
O7 Mo2 O9 93.0(2)
O5 Mo2 O9 79.9(2)
O8 Mo2 O9 71.07(19)
O23 Mo2 O9 70.32(18)
O10 Mo3 O11 105.4(3)
O10 Mo3 O8 101.8(3)
O11 Mo3 O8 98.6(2)
O10 Mo3 O12 97.6(3)
O11 Mo3 O12 101.9(3)
O8 Mo3 O12 146.8(2)
O10 Mo3 O22 160.9(2)
O11 Mo3 O22 92.4(2)
O8 Mo3 O22 81.9(2)
O12 Mo3 O22 71.5(2)
O10 Mo3 O9 91.6(2)
O11 Mo3 O9 162.0(2)
O8 Mo3 O9 71.79(19)
O12 Mo3 O9 81.0(2)
O22 Mo3 O9 71.61(17)
O14 Mo4 O13 105.1(3)
O14 Mo4 O15 102.6(3)
O13 Mo4 O15 98.3(3)
O14 Mo4 O12 98.7(3)
O13 Mo4 O12 102.2(3)
O15 Mo4 O12 145.4(2)
O14 Mo4 O18 92.4(3)
O13 Mo4 O18 161.4(3)
O15 Mo4 O18 71.23(19)
O12 Mo4 O18 81.0(2)
O14 Mo4 O22 161.4(3)
O13 Mo4 O22 92.3(3)
O15 Mo4 O22 80.8(2)
O12 Mo4 O22 70.8(2)
O18 Mo4 O22 71.24(18)
O17 Mo5 O16 105.5(3)
O17 Mo5 O19 100.0(2)
O16 Mo5 O19 102.2(3)
O17 Mo5 O15 101.6(2)
O16 Mo5 O15 98.6(3)
O19 Mo5 O15 144.6(2)
O17 Mo5 O18 92.4(3)
O16 Mo5 O18 160.8(2)
O19 Mo5 O18 80.94(19)
O15 Mo5 O18 70.5(2)
O17 Mo5 O24 161.1(3)
O16 Mo5 O24 92.8(2)
O19 Mo5 O24 70.96(19)
O15 Mo5 O24 79.73(19)
O18 Mo5 O24 70.09(18)
O20 Mo6 O21 105.9(3)
O20 Mo6 O19 101.7(2)
O21 Mo6 O19 98.3(2)
O20 Mo6 O1 97.8(3)
O21 Mo6 O1 102.0(2)
O19 Mo6 O1 146.7(2)
O20 Mo6 O4 160.7(2)
O21 Mo6 O4 92.4(2)
O19 Mo6 O4 81.5(2)
O1 Mo6 O4 71.6(2)
O20 Mo6 O24 91.3(2)
O21 Mo6 O24 161.8(2)
O19 Mo6 O24 71.72(19)
O1 Mo6 O24 81.1(2)
O4 Mo6 O24 71.41(18)
O26 Mo7 O29 106.2(3)
O26 Mo7 O25 102.6(3)
O29 Mo7 O25 97.1(3)
O26 Mo7 O27 97.4(3)
O29 Mo7 O27 102.5(3)
O25 Mo7 O27 146.8(2)
O26 Mo7 O48 93.1(3)
O29 Mo7 O48 159.6(3)
O25 Mo7 O48 71.6(2)
O27 Mo7 O48 81.1(2)
O26 Mo7 O28 161.1(3)
O29 Mo7 O28 91.7(3)
O25 Mo7 O28 80.8(2)
O27 Mo7 O28 72.1(2)
O48 Mo7 O28 70.10(18)
O30 Mo8 O31 105.9(3)
O30 Mo8 O27 100.0(3)
O31 Mo8 O27 101.7(3)
O30 Mo8 O32 102.7(3)
O31 Mo8 O32 97.5(3)
O27 Mo8 O32 144.9(2)
O30 Mo8 O35 92.4(2)
O31 Mo8 O35 160.5(3)
O27 Mo8 O35 81.5(2)
O32 Mo8 O35 71.2(2)
O30 Mo8 O28 161.4(2)
O31 Mo8 O28 92.0(2)
O27 Mo8 O28 70.56(19)
O32 Mo8 O28 79.7(2)
O35 Mo8 O28 70.68(17)
O34 Mo9 O33 105.2(3)
O34 Mo9 O37 101.9(3)
O33 Mo9 O37 98.7(3)
O34 Mo9 O32 98.0(3)
O33 Mo9 O32 102.7(3)
O37 Mo9 O32 145.7(2)
O34 Mo9 O35 160.6(2)
O33 Mo9 O35 93.2(3)
O37 Mo9 O35 81.2(2)
O32 Mo9 O35 71.2(2)
O34 Mo9 O36 90.0(2)
O33 Mo9 O36 163.1(3)
O37 Mo9 O36 70.42(19)
O32 Mo9 O36 82.0(2)
O35 Mo9 O36 72.81(18)
O39 Mo10 O38 105.6(3)
O39 Mo10 O37 97.3(3)
O38 Mo10 O37 101.6(2)
O39 Mo10 O40 103.0(3)
O38 Mo10 O40 98.6(2)
O37 Mo10 O40 146.2(2)
O39 Mo10 O36 159.4(3)
O38 Mo10 O36 93.6(2)
O37 Mo10 O36 71.20(19)
O40 Mo10 O36 80.81(19)
O39 Mo10 O43 91.4(2)
O38 Mo10 O43 162.2(2)
O37 Mo10 O43 81.01(19)
O40 Mo10 O43 71.84(19)
O36 Mo10 O43 70.37(17)
O42 Mo11 O41 105.1(3)
O42 Mo11 O40 100.8(3)
O41 Mo11 O40 100.3(3)
O42 Mo11 O44 98.3(3)
O41 Mo11 O44 102.7(3)
O40 Mo11 O44 145.0(2)
O42 Mo11 O45 161.1(2)
O41 Mo11 O45 92.8(2)
O40 Mo11 O45 81.4(2)
O44 Mo11 O45 71.4(2)
O42 Mo11 O43 92.2(2)
O41 Mo11 O43 161.9(2)
O40 Mo11 O43 70.60(19)
O44 Mo11 O43 79.6(2)
O45 Mo11 O43 70.67(17)
O46 Mo12 O47 105.0(3)
O46 Mo12 O44 102.8(3)
O47 Mo12 O44 98.7(3)
O46 Mo12 O25 99.3(3)
O47 Mo12 O25 101.8(3)
O44 Mo12 O25 144.7(2)
O46 Mo12 O45 93.4(3)
O47 Mo12 O45 160.6(3)
O44 Mo12 O45 71.0(2)
O25 Mo12 O45 80.6(2)
O46 Mo12 O48 162.5(3)
O47 Mo12 O48 90.8(2)
O44 Mo12 O48 81.5(2)
O25 Mo12 O48 69.7(2)
O45 Mo12 O48 71.79(18)
O24 Mn1 O9 179.9(2)
O24 Mn1 O23 92.4(2)
O9 Mn1 O23 87.6(2)
O24 Mn1 O18 87.4(2)
O9 Mn1 O18 92.6(2)
O23 Mn1 O18 179.6(2)
O24 Mn1 O4 87.5(2)
O9 Mn1 O4 92.6(2)
O23 Mn1 O4 87.9(2)
O18 Mn1 O4 92.5(2)
O24 Mn1 O22 92.5(2)
O9 Mn1 O22 87.4(2)
O23 Mn1 O22 92.8(2)
O18 Mn1 O22 86.8(2)
O4 Mn1 O22 179.3(2)
O28 Mn2 O43 180.0(3)
O28 Mn2 O48 87.2(2)
O43 Mn2 O48 92.9(2)
O28 Mn2 O36 92.5(2)
O43 Mn2 O36 87.5(2)
O48 Mn2 O36 179.6(2)
O28 Mn2 O45 92.8(2)
O43 Mn2 O45 87.2(2)
O48 Mn2 O45 88.1(2)
O36 Mn2 O45 92.2(2)
O28 Mn2 O35 86.8(2)
O43 Mn2 O35 93.2(2)
O48 Mn2 O35 92.5(2)
O36 Mn2 O35 87.2(2)
O45 Mn2 O35 179.3(2)
Mo1 O1 Mo6 122.0(3)
C2 O4 Mn1 115.7(4)
C2 O4 Mo6 122.1(5)
Mn1 O4 Mo6 100.5(2)
C2 O4 Mo1 122.5(5)
Mn1 O4 Mo1 100.2(2)
Mo6 O4 Mo1 90.68(18)
Mo2 O5 Mo1 121.9(3)
Mo3 O8 Mo2 122.0(3)
C4 O9 Mn1 116.5(4)
C4 O9 Mo3 122.0(4)
Mn1 O9 Mo3 100.4(2)
C4 O9 Mo2 121.8(4)
Mn1 O9 Mo2 100.8(2)
Mo3 O9 Mo2 90.18(17)
Mo4 O12 Mo3 121.5(3)
Mo4 O15 Mo5 121.6(3)
C3 O18 Mn1 115.9(5)
C3 O18 Mo4 121.3(5)
Mn1 O18 Mo4 101.5(2)
C3 O18 Mo5 121.3(5)
Mn1 O18 Mo5 101.5(2)
Mo4 O18 Mo5 90.66(18)
Mo5 O19 Mo6 122.2(3)
C23 O22 Mn1 115.8(4)
C23 O22 Mo3 121.6(4)
Mn1 O22 Mo3 100.6(2)
C23 O22 Mo4 122.2(4)
Mn1 O22 Mo4 100.4(2)
Mo3 O22 Mo4 91.33(18)
C24 O23 Mn1 115.8(4)
C24 O23 Mo2 122.4(4)
Mn1 O23 Mo2 101.3(2)
C24 O23 Mo1 120.9(4)
Mn1 O23 Mo1 101.0(2)
Mo2 O23 Mo1 90.53(17)
C22 O24 Mn1 116.5(4)
C22 O24 Mo6 123.0(4)
Mn1 O24 Mo6 100.6(2)
C22 O24 Mo5 120.6(4)
Mn1 O24 Mo5 101.0(2)
Mo6 O24 Mo5 90.05(17)
Mo7 O25 Mo12 122.5(3)
Mo8 O27 Mo7 122.1(3)
C44 O28 Mn2 115.9(4)
C44 O28 Mo7 121.6(4)
Mn2 O28 Mo7 101.6(2)
C44 O28 Mo8 121.5(4)
Mn2 O28 Mo8 101.9(2)
Mo7 O28 Mo8 89.61(17)
Mo8 O32 Mo9 121.0(3)
C48 O35 Mn2 114.0(4)
C48 O35 Mo9 123.3(4)
Mn2 O35 Mo9 99.4(2)
C48 O35 Mo8 122.6(5)
Mn2 O35 Mo8 100.6(2)
Mo9 O35 Mo8 91.96(18)
C42 O36 Mn2 116.3(4)
C42 O36 Mo10 120.7(4)
Mn2 O36 Mo10 100.5(2)
C42 O36 Mo9 122.8(4)
Mn2 O36 Mo9 100.5(2)
Mo10 O36 Mo9 90.78(17)
Mo9 O37 Mo10 122.5(3)
Mo11 O40 Mo10 122.2(3)
C47 O43 Mn2 116.1(4)
C47 O43 Mo10 121.1(4)
Mn2 O43 Mo10 101.7(2)
C47 O43 Mo11 121.9(4)
Mn2 O43 Mo11 101.5(2)
Mo10 O43 Mo11 89.72(17)
Mo12 O44 Mo11 121.3(3)
C43 O45 Mn2 115.4(4)
C43 O45 Mo11 121.7(5)
Mn2 O45 Mo11 100.6(2)
C43 O45 Mo12 123.1(4)
Mn2 O45 Mo12 99.6(2)
Mo11 O45 Mo12 91.34(18)
C46 O48 Mn2 116.4(5)
C46 O48 Mo7 121.0(5)
Mn2 O48 Mo7 101.2(2)
C46 O48 Mo12 121.9(5)
Mn2 O48 Mo12 100.6(2)
Mo7 O48 Mo12 90.84(18)
C5 N1 C1 124.7(9)
C25' N2 C21 124.6(9)
C25 N3 C41 129.6(10)
C5' N4 C45 134.5(10)
C55 N5 C51 109.6(10)
C55 N5 C59 110.8(10)
C51 N5 C59 105.8(8)
C55 N5 C63 108.0(8)
C51 N5 C63 112.8(11)
C59 N5 C63 109.9(10)
C75 N6 C71 111.4(8)
C75 N6 C79 110.9(9)
C71 N6 C79 109.5(9)
C75 N6 C67 109.7(7)
C71 N6 C67 108.4(8)
C79 N6 C67 106.7(8)
C83 N7 C91 112.9(10)
C83 N7 C87 114.0(9)
C91 N7 C87 103.1(7)
C83 N7 C95 107.7(7)
C91 N7 C95 110.3(10)
C87 N7 C95 108.7(9)
C103 N8 C107 111.9(11)
C103 N8 C111 106.1(7)
C107 N8 C111 111.4(11)
C103 N8 C99 110.6(11)
C107 N8 C99 105.4(8)
C111 N8 C99 111.6(11)
C123 N9 C115 110.2(11)
C123 N9 C119 118.8(12)
C115 N9 C119 105.8(9)
C123 N9 C127 108.1(9)
C115 N9 C127 111.4(12)
C119 N9 C127 102.3(12)
C139 N10 C143 113.3(10)
C139 N10 C131 110.2(9)
C143 N10 C131 108.0(9)
C139 N10 C135 111.2(9)
C143 N10 C135 104.7(9)
C131 N10 C135 109.1(9)
C201 N11 C202 122.3(11)
C201 N11 C203 119.0(10)
C202 N11 C203 118.7(11)
C204 N12 C205 120.1(11)
C204 N12 C206 119.7(12)
C205 N12 C206 120.1(11)
C208 N13 C207 117(3)
C208 N13 C209 129(3)
C207 N13 C209 107(3)
C211 N14 C213 119(4)
C211 N14 C212 122(4)
C213 N14 C212 117(4)
C214 N15 C215 113(3)
C214 N15 C216 123(3)
C215 N15 C216 121(3)
N1 C1 C2 108.1(6)
N1 C1 C3 107.5(7)
C2 C1 C3 112.9(7)
N1 C1 C4 104.0(6)
C2 C1 C4 112.3(7)
C3 C1 C4 111.4(7)
O4 C2 C1 114.2(6)
O18 C3 C1 114.1(6)
O9 C4 C1 113.4(6)
O49 C5 N1 123.4(14)
O49 C5 C7 119.4(13)
N1 C5 C7 117.2(12)
O50 C5' N4 118.0(14)
O50 C5' C7' 119.0(13)
N4 C5' C7' 123.0(13)
C7 C6 C11 120.0
C8 C7 C6 120.0
C8 C7 C5 116.0(8)
C6 C7 C5 123.6(8)
C7 C8 C9 120.0
C10 C9 C8 120.0
C9 C10 C11 120.0
C9 C10 C15 120.0
C11 C10 C15 120.0
C12 C11 C10 120.0
C12 C11 C6 120.0
C10 C11 C6 120.0
C11 C12 C13 120.0
C14 C13 C12 120.0
C14 C13 C19 120.0(8)
C12 C13 C19 120.0(8)
C13 C14 C15 120.0
C13 C14 C16 118.0(11)
C15 C14 C16 121.8(11)
C14 C15 C10 120.0
C17 C16 C14 122.9(19)
C16 C17 C18 117.3(18)
C19 C18 C17 121.7(17)
C18 C19 C13 119.8(13)
C7' C6' C11' 120.0
C6' C7' C8' 120.0
C6' C7' C5' 121.3(7)
C8' C7' C5' 118.3(7)
C7' C8' C9' 120.0
C10' C9' C8' 120.0
C9' C10' C11' 120.0
C9' C10' C15' 120.0
C11' C10' C15' 120.0
C12' C11' C10' 120.0
C12' C11' C6' 120.0
C10' C11' C6' 120.0
C11' C12' C13' 120.0
C12' C13' C14' 120.0
C12' C13' C19' 122.8(9)
C14' C13' C19' 117.1(9)
C15' C14' C13' 120.0
C15' C14' C16' 119.5(9)
C13' C14' C16' 120.5(9)
C14' C15' C10' 120.0
C17' C16' C14' 122.1(16)
C16' C17' C18' 118.3(17)
C19' C18' C17' 119.8(17)
C18' C19' C13' 122.1(16)
N2 C21 C22 105.0(6)
N2 C21 C23 106.2(6)
C22 C21 C23 112.2(6)
N2 C21 C24 107.6(6)
C22 C21 C24 111.2(6)
C23 C21 C24 113.9(6)
O24 C22 C21 113.7(6)
O22 C23 C21 113.6(6)
O23 C24 C21 113.8(6)
O51 C25 N3 121.4(15)
O51 C25 C27 119.1(14)
N3 C25 C27 119.5(13)
O52 C25' N2 123.8(14)
O52 C25' C27' 117.5(13)
N2 C25' C27' 118.7(12)
C27 C26 C31 120.0
C26 C27 C28 120.0
C26 C27 C25 121.8(8)
C28 C27 C25 118.2(8)
C29 C28 C27 120.0
C28 C29 C30 120.0
C31 C30 C29 120.0
C31 C30 C35 120.0
C29 C30 C35 120.0
C32 C31 C30 120.0
C32 C31 C26 120.0
C30 C31 C26 120.0
C33 C32 C31 120.0
C32 C33 C34 120.0
C32 C33 C39 121.5(9)
C34 C33 C39 118.5(8)
C35 C34 C33 120.0
C35 C34 C36 121.8(10)
C33 C34 C36 118.2(10)
C34 C35 C30 120.0
C37 C36 C34 124.1(17)
C36 C37 C38 116.2(16)
C39 C38 C37 121.5(15)
C38 C39 C33 121.4(14)
C27' C26' C31' 120.0
C26' C27' C28' 120.0
C26' C27' C25' 122.6(8)
C28' C27' C25' 117.1(8)
C29' C28' C27' 120.0
C30' C29' C28' 120.0
C31' C30' C29' 120.0
C31' C30' C35' 120.0
C29' C30' C35' 120.0
C32' C31' C30' 120.0
C32' C31' C26' 120.0
C30' C31' C26' 120.0
C31' C32' C33' 120.0
C34' C33' C32' 120.0
C34' C33' C39' 118.0(9)
C32' C33' C39' 122.0(9)
C35' C34' C33' 120.0
C35' C34' C36' 119.2(11)
C33' C34' C36' 120.7(11)
C34' C35' C30' 120.0
C37' C36' C34' 122.2(19)
C36' C37' C38' 115.7(19)
C37' C38' C39' 124.3(18)
C38' C39' C33' 119.1(15)
N3 C41 C44 105.3(7)
N3 C41 C42 107.5(6)
C44 C41 C42 111.0(6)
N3 C41 C43 108.0(6)
C44 C41 C43 112.5(7)
C42 C41 C43 112.2(7)
O36 C42 C41 114.3(6)
O45 C43 C41 113.8(6)
O28 C44 C41 115.3(6)
N4 C45 C47 105.1(6)
N4 C45 C46 106.7(7)
C47 C45 C46 110.9(7)
N4 C45 C48 107.8(6)
C47 C45 C48 112.9(7)
C46 C45 C48 112.9(7)
O48 C46 C45 113.3(7)
O43 C47 C45 114.7(6)
O35 C48 C45 114.8(6)
N5 C51 C52 115.6(10)
C51 C52 C53 109.7(14)
C54 C53 C52 113.6(15)
C56 C55 N5 117.9(9)
C55 C56 C57 114.5(11)
C58 C57 C56 118.0(18)
C60 C59 N5 117.5(10)
C61 C60 C59 111.3(13)
C62 C61 C60 128(2)
C64 C63 N5 116.3(11)
C63 C64 C65 109.0(13)
C66 C65 C64 109.6(19)
C68 C67 N6 118.6(9)
C67 C68 C69 114.0(10)
C70 C69 C68 118.0(12)
C72 C71 N6 119.4(10)
C73 C72 C71 114.4(12)
C74 C73 C72 117.0(14)
C76 C75 N6 116.7(10)
C75 C76 C77 116.0(11)
C78 C77 C76 119.0(12)
C80 C79 N6 122.1(13)
C79 C80 C81 117.5(19)
C82 C81 C80 116(3)
C82' C81' C80' 108(3)
N7 C83 C84 116.0(10)
C83 C84 C85 111.2(11)
C86 C85 C84 112.1(16)
N7 C87 C88 115.2(8)
C89 C88 C87 108.9(8)
C88 C89 C90 110.7(9)
N7 C91 C92 114.8(9)
C93 C92 C91 108.4(11)
C94 C93 C92 116.8(16)
C96 C95 N7 116.6(9)
C95 C96 C97 108.6(9)
C98 C97 C96 102.4(18)
C100 C99 N8 116.7(9)
C99 C100 C101 106.5(13)
C102 C101 C100 112(2)
N8 C103 C104 120.1(11)
C105 C104 C103 112.5(13)
C104 C105 C106 118.8(19)
N8 C107 C108 115.1(10)
C107 C108 C109 111.0(12)
C110 C109 C108 109.6(17)
C112 C111 N8 114.2(11)
C111 C112 C113 110.1(12)
C114 C113 C112 120.1(19)
C116 C115 N9 114.1(9)
C115 C116 C117 108.9(9)
C118 C117 C116 114.7(12)
C120 C119 N9 115.2(13)
C119 C120 C121 109.9(14)
C122 C121 C120 112.6(16)
C421 C420 C419 110(3)
C420 C421 C422 117(4)
C124 C123 N9 120.0(13)
C123 C124 C125 116.4(15)
C124 C125 C126 115.6(16)
N9 C127 C128 121.9(14)
C129 C128 C127 119(2)
C128 C129 C130 89(4)
C430 C429 C428 132(5)
C132 C131 N10 119.7(10)
C131 C132 C133 115.4(11)
C134 C133 C132 120.0(12)
C136 C135 N10 117.2(10)
C135 C136 C137 115.5(10)
C138 C137 C136 119.2(12)
C140 C139 N10 114.7(11)
C139 C140 C141 112.5(13)
C140 C141 C142 111.1(16)
C144 C143 N10 115.0(12)
C145 C144 C143 123.2(16)
C144 C145 C146 128(3)
O53 C201 N11 124.3(12)
O54 C205 N12 124.6(14)
O55 C207 N13 116(4)
N14 C211 O56 131(4)
O57 C214 N15 119(6)

loop_
_geom_bond_atom_site_label_1
_geom_bond_atom_site_label_2
_geom_bond_distance
Mo1 O2 1.698(6)
Mo1 O3 1.702(6)
Mo1 O1 1.909(6)
Mo1 O5 1.925(6)
Mo1 O23 2.370(5)
Mo1 O4 2.384(5)
Mo2 O6 1.697(6)
Mo2 O7 1.705(6)
Mo2 O5 1.919(5)
Mo2 O8 1.927(5)
Mo2 O23 2.360(5)
Mo2 O9 2.386(5)
Mo3 O10 1.700(6)
Mo3 O11 1.702(6)
Mo3 O8 1.917(5)
Mo3 O12 1.931(6)
Mo3 O22 2.325(5)
Mo3 O9 2.361(5)
Mo4 O14 1.691(6)
Mo4 O13 1.701(6)
Mo4 O15 1.904(5)
Mo4 O12 1.914(6)
Mo4 O18 2.344(5)
Mo4 O22 2.366(5)
Mo5 O17 1.694(6)
Mo5 O16 1.710(6)
Mo5 O19 1.913(5)
Mo5 O15 1.929(5)
Mo5 O18 2.360(5)
Mo5 O24 2.396(5)
Mo6 O20 1.695(6)
Mo6 O21 1.703(6)
Mo6 O19 1.926(5)
Mo6 O1 1.927(5)
Mo6 O4 2.333(5)
Mo6 O24 2.355(5)
Mo7 O26 1.697(6)
Mo7 O29 1.706(6)
Mo7 O25 1.909(5)
Mo7 O27 1.921(5)
Mo7 O48 2.325(5)
Mo7 O28 2.347(5)
Mo8 O30 1.699(5)
Mo8 O31 1.710(6)
Mo8 O27 1.916(5)
Mo8 O32 1.923(5)
Mo8 O35 2.332(5)
Mo8 O28 2.417(5)
Mo9 O34 1.699(6)
Mo9 O33 1.704(6)
Mo9 O37 1.914(5)
Mo9 O32 1.927(5)
Mo9 O35 2.328(5)
Mo9 O36 2.375(5)
Mo10 O39 1.702(6)
Mo10 O38 1.707(6)
Mo10 O37 1.916(5)
Mo10 O40 1.918(5)
Mo10 O36 2.340(5)
Mo10 O43 2.350(5)
Mo11 O42 1.700(6)
Mo11 O41 1.701(6)
Mo11 O40 1.913(5)
Mo11 O44 1.928(5)
Mo11 O45 2.331(5)
Mo11 O43 2.406(5)
Mo12 O46 1.698(6)
Mo12 O47 1.700(6)
Mo12 O44 1.920(5)
Mo12 O25 1.927(6)
Mo12 O45 2.357(5)
Mo12 O48 2.395(5)
Mn1 O24 1.965(5)
Mn1 O9 1.968(5)
Mn1 O23 1.980(5)
Mn1 O18 1.990(6)
Mn1 O4 1.992(5)
Mn1 O22 2.001(5)
Mn2 O28 1.928(5)
Mn2 O43 1.930(5)
Mn2 O48 1.965(5)
Mn2 O36 1.979(5)
Mn2 O45 2.043(5)
Mn2 O35 2.067(5)
O4 C2 1.436(9)
O9 C4 1.437(9)
O18 C3 1.429(9)
O22 C23 1.437(8)
O23 C24 1.439(9)
O24 C22 1.435(9)
O28 C44 1.443(9)
O35 C48 1.427(9)
O36 C42 1.427(9)
O43 C47 1.447(9)
O45 C43 1.428(9)
O48 C46 1.457(9)
O49 C5 1.25(2)
O50 C5' 1.228(19)
O51 C25 1.23(2)
O52 C25' 1.23(2)
O53 C201 1.37(2)
O54 C205 1.27(2)
O55 C207 1.25(4)
O56 C211 1.21(4)
O57 C214 1.11(2)
N1 C5 1.349(17)
N1 C1 1.478(10)
N2 C25' 1.335(17)
N2 C21 1.484(9)
N3 C25 1.304(18)
N3 C41 1.475(10)
N4 C5' 1.230(17)
N4 C45 1.473(10)
N5 C55 1.499(14)
N5 C51 1.509(14)
N5 C59 1.522(15)
N5 C63 1.553(16)
N6 C75 1.492(13)
N6 C71 1.504(14)
N6 C79 1.538(13)
N6 C67 1.566(12)
N7 C83 1.463(15)
N7 C91 1.526(14)
N7 C87 1.541(12)
N7 C95 1.549(14)
N8 C103 1.504(16)
N8 C107 1.508(14)
N8 C111 1.510(17)
N8 C99 1.524(15)
N9 C123 1.492(16)
N9 C115 1.507(13)
N9 C119 1.517(18)
N9 C127 1.523(18)
N10 C139 1.482(13)
N10 C143 1.516(12)
N10 C131 1.520(12)
N10 C135 1.544(13)
N11 C201 1.376(17)
N11 C202 1.378(15)
N11 C203 1.460(15)
N12 C204 1.395(16)
N12 C205 1.399(15)
N12 C206 1.424(15)
N13 C208 1.324(18)
N13 C207 1.347(19)
N13 C209 1.39(4)
N14 C211 1.20(4)
N14 C213 1.28(6)
N14 C212 1.39(5)
N15 C214 1.11(4)
N15 C215 1.497(19)
N15 C216 1.532(19)
C1 C2 1.516(11)
C1 C3 1.538(11)
C1 C4 1.549(11)
C5 C7 1.537(17)
C5' C7' 1.524(16)
C6 C7 1.3900
C6 C11 1.3900
C7 C8 1.3900
C8 C9 1.3900
C9 C10 1.3900
C10 C11 1.3900
C10 C15 1.3900
C11 C12 1.3900
C12 C13 1.3900
C13 C14 1.3900
C13 C19 1.426(14)
C14 C15 1.3900
C14 C16 1.425(16)
C16 C17 1.396(17)
C17 C18 1.405(17)
C18 C19 1.390(16)
C6' C7' 1.3900
C6' C11' 1.3900
C7' C8' 1.3900
C8' C9' 1.3900
C9' C10' 1.3900
C10' C11' 1.3900
C10' C15' 1.3900
C11' C12' 1.3900
C12' C13' 1.3900
C13' C14' 1.3900
C13' C19' 1.438(15)
C14' C15' 1.3900
C14' C16' 1.424(15)
C16' C17' 1.390(17)
C17' C18' 1.414(17)
C18' C19' 1.402(17)
C21 C22 1.528(11)
C21 C23 1.528(10)
C21 C24 1.535(11)
C25 C27 1.542(17)
C25' C27' 1.548(17)
C26 C27 1.3900
C26 C31 1.3900
C27 C28 1.3900
C28 C29 1.3900
C29 C30 1.3900
C30 C31 1.3900
C30 C35 1.3900
C31 C32 1.3900
C32 C33 1.3900
C33 C34 1.3900
C33 C39 1.424(15)
C34 C35 1.3900
C34 C36 1.426(16)
C36 C37 1.395(17)
C37 C38 1.396(16)
C38 C39 1.395(16)
C26' C27' 1.3900
C26' C31' 1.3900
C27' C28' 1.3900
C28' C29' 1.3900
C29' C30' 1.3900
C30' C31' 1.3900
C30' C35' 1.3900
C31' C32' 1.3900
C32' C33' 1.3900
C33' C34' 1.3900
C33' C39' 1.417(15)
C34' C35' 1.3900
C34' C36' 1.422(16)
C36' C37' 1.386(17)
C37' C38' 1.390(17)
C38' C39' 1.396(16)
C41 C44 1.525(11)
C41 C42 1.535(11)
C41 C43 1.536(11)
C45 C47 1.528(11)
C45 C46 1.529(11)
C45 C48 1.541(11)
C51 C52 1.55(2)
C52 C53 1.57(2)
C53 C54 1.43(2)
C55 C56 1.474(17)
C56 C57 1.50(2)
C57 C58 1.43(3)
C59 C60 1.510(17)
C60 C61 1.47(2)
C61 C62 1.44(3)
C63 C64 1.490(14)
C64 C65 1.512(15)
C65 C66 1.426(17)
C67 C68 1.459(16)
C68 C69 1.498(15)
C69 C70 1.395(17)
C71 C72 1.484(16)
C72 C73 1.457(18)
C73 C74 1.448(19)
C75 C76 1.456(17)
C76 C77 1.511(17)
C77 C78 1.45(2)
C79 C80 1.44(3)
C80 C81 1.505(18)
C81 C82 1.496(19)
C80' C81' 1.509(18)
C81' C82' 1.51(2)
C83 C84 1.514(17)
C84 C85 1.56(2)
C85 C86 1.48(2)
C87 C88 1.551(15)
C88 C89 1.522(15)
C89 C90 1.529(15)
C91 C92 1.541(16)
C92 C93 1.50(2)
C93 C94 1.46(3)
C95 C96 1.505(16)
C96 C97 1.517(19)
C97 C98 1.480(18)
C99 C100 1.505(17)
C100 C101 1.554(16)
C101 C102 1.488(18)
C401 C402 1.499(18)
C103 C104 1.569(19)
C104 C105 1.47(3)
C105 C106 1.52(3)
C107 C108 1.527(18)
C108 C109 1.56(2)
C109 C110 1.513(17)
C111 C112 1.479(18)
C112 C113 1.51(3)
C113 C114 1.39(3)
C115 C116 1.488(15)
C116 C117 1.566(17)
C117 C118 1.48(2)
C119 C120 1.50(2)
C120 C121 1.53(2)
C121 C122 1.47(3)
C419 C420 1.55(5)
C420 C421 1.48(6)
C421 C422 1.53(7)
C123 C124 1.49(2)
C124 C125 1.49(2)
C125 C126 1.52(2)
C127 C128 1.529(16)
C128 C129 1.478(18)
C129 C130 1.50(2)
C428 C429 1.504(19)
C429 C430 1.50(2)
C131 C132 1.459(14)
C132 C133 1.497(14)
C133 C134 1.446(14)
C135 C136 1.467(13)
C136 C137 1.482(13)
C137 C138 1.460(14)
C139 C140 1.458(14)
C140 C141 1.498(15)
C141 C142 1.498(16)
C143 C144 1.472(15)
C441 C442 1.46(5)
C144 C145 1.464(17)
C145 C146 1.470(19)

loop_
_platon_squeeze_void_nr
_platon_squeeze_void_average_x
_platon_squeeze_void_average_y
_platon_squeeze_void_average_z
_platon_squeeze_void_volume
_platon_squeeze_void_count_electrons
_platon_squeeze_void_content
1 0.000 0.129 0.325 9 4 ' '
2 0.000 0.371 0.825 9 4 ' '
3 0.000 0.629 0.175 9 3 ' '
4 0.000 0.871 0.675 9 4 ' '
5 0.065 0.539 0.424 10 5 ' '
6 0.065 0.961 0.924 10 5 ' '
7 0.106 0.580 0.579 8 2 ' '
8 0.106 0.920 0.079 8 2 ' '
9 0.157 0.053 0.956 18 4 ' '
10 0.157 0.447 0.456 18 4 ' '
11 0.348 0.174 0.575 7 1 ' '
12 0.348 0.326 0.075 7 1 ' '
13 0.420 0.749 0.488 147 65 ' '
14 0.420 0.751 0.988 147 65 ' '
15 0.500 0.000 0.500 64 21 ' '
16 0.500 0.500 1.000 64 21 ' '
17 0.500 0.500 0.500 30 7 ' '
18 0.500 1.000 0.000 30 7 ' '
19 0.580 0.249 0.012 147 65 ' '
20 0.580 0.251 0.512 147 65 ' '
21 0.651 0.674 0.925 7 1 ' '
22 0.651 0.826 0.425 7 1 ' '
23 0.843 0.553 0.544 18 4 ' '
24 0.843 0.947 0.044 18 4 ' '
25 0.894 0.080 0.921 8 2 ' '
26 0.894 0.420 0.421 8 2 ' '
27 0.935 0.039 0.076 10 5 ' '
28 0.935 0.461 0.576 10 5 ' '
